data_7016619
loop_
_publ_author_name
'Stephenson, Andrew'
'Ward, Michael D.'

_publ_section_title
;
 Molecular squares, cubes and chains from self-assembly of
 bis-bidentate bridging ligands with transition metal dications.
;
_journal_issue 40
_journal_name_full 'Dalton transactions (Cambridge, England : 2003)'
_journal_page_first 10360
_journal_page_last 10369
_journal_paper_doi 10.1039/c1dt10263j
_journal_volume 40
_journal_year 2011
_chemical_formula_sum 'C266 H222 B16 Cu8 F64 N74 O16'
_chemical_formula_weight 6608.46
_chemical_name_systematic
;
?
;
_space_group_IT_number 81
_symmetry_cell_setting tetragonal
_symmetry_space_group_name_Hall 'P -4'
_symmetry_space_group_name_H-M 'P -4'
_atom_sites_solution_hydrogens geom
_atom_sites_solution_primary direct
_atom_sites_solution_secondary difmap
_audit_creation_method SHELXL-97
_cell_angle_alpha 90.00
_cell_angle_beta 90.00
_cell_angle_gamma 90.00
_cell_formula_units_Z 2
_cell_length_a 22.1963(4)
_cell_length_b 22.1963(4)
_cell_length_c 40.2890(11)
_cell_measurement_reflns_used 8130
_cell_measurement_temperature 100(2)
_cell_measurement_theta_max 19.58
_cell_measurement_theta_min 2.29
_cell_volume 19849.4(7)
_computing_cell_refinement 'Bruker SAINT'
_computing_data_collection 'Bruker APEX2'
_computing_data_reduction 'Bruker SAINT'
_computing_molecular_graphics 'Bruker SHELXTL'
_computing_publication_material 'Bruker SHELXTL'
_computing_structure_refinement 'SHELXL-97 (Sheldrick, 2008)'
_computing_structure_solution 'SHELXS-97 (Sheldrick, 2008)'
_diffrn_ambient_temperature 100(2)
_diffrn_measured_fraction_theta_full 0.999
_diffrn_measured_fraction_theta_max 0.999
_diffrn_measurement_device_type 'Bruker APEX-II CCD'
_diffrn_measurement_method '\f and \w scans'
_diffrn_radiation_monochromator graphite
_diffrn_radiation_source 'sealed tube'
_diffrn_radiation_type MoK\a
_diffrn_radiation_wavelength 0.71073
_diffrn_reflns_av_R_equivalents 0.1011
_diffrn_reflns_av_sigmaI/netI 0.0766
_diffrn_reflns_limit_h_max 26
_diffrn_reflns_limit_h_min -26
_diffrn_reflns_limit_k_max 26
_diffrn_reflns_limit_k_min -25
_diffrn_reflns_limit_l_max 47
_diffrn_reflns_limit_l_min -44
_diffrn_reflns_number 226164
_diffrn_reflns_theta_full 24.71
_diffrn_reflns_theta_max 24.71
_diffrn_reflns_theta_min 2.29
_exptl_absorpt_coefficient_mu 0.504
_exptl_absorpt_correction_T_max 0.8844
_exptl_absorpt_correction_T_min 0.8635
_exptl_absorpt_correction_type multi-scan
_exptl_absorpt_process_details sadabs
_exptl_crystal_colour green
_exptl_crystal_density_diffrn 1.106
_exptl_crystal_density_method 'not measured'
_exptl_crystal_description block
_exptl_crystal_F_000 6704
_exptl_crystal_size_max 0.30
_exptl_crystal_size_mid 0.30
_exptl_crystal_size_min 0.25
_refine_diff_density_max 0.973
_refine_diff_density_min -0.387
_refine_diff_density_rms 0.085
_refine_ls_abs_structure_details 'Flack H D (1983), Acta Cryst. A39, 876-881'
_refine_ls_abs_structure_Flack 0.020(12)
_refine_ls_extinction_method none
_refine_ls_goodness_of_fit_ref 0.967
_refine_ls_hydrogen_treatment constr
_refine_ls_matrix_type full
_refine_ls_number_parameters 1480
_refine_ls_number_reflns 33832
_refine_ls_number_restraints 229
_refine_ls_restrained_S_all 0.982
_refine_ls_R_factor_all 0.1099
_refine_ls_R_factor_gt 0.0807
_refine_ls_shift/su_max 0.001
_refine_ls_shift/su_mean 0.000
_refine_ls_structure_factor_coef Fsqd
_refine_ls_weighting_details 'calc w=1/[\s^2^(Fo^2^)+(0.1427P)^2^+0.0000P] where P=(Fo^2^+2Fc^2^)/3'
_refine_ls_weighting_scheme calc
_refine_ls_wR_factor_gt 0.2032
_refine_ls_wR_factor_ref 0.2203
_reflns_number_gt 21894
_reflns_number_total 33832
_reflns_threshold_expression >2sigma(I)
_cod_data_source_file c1dt10263j.txt
_cod_data_source_block imw1430b
_cod_depositor_comments
;
The following automatic conversions were performed:

'_symmetry_cell_setting' value 'Tetragonal' changed to 'tetragonal'
according to /home/saulius/struct/CIF-dictionaries/cif_core.dic
dictionary named 'cif_core.dic' version 2.4.1 from 2010-06-29.

Automatic conversion script
Id: cif_fix_values 1715 2011-07-08 13:25:40Z adriana 
;
_cod_original_sg_symbol_H-M 'P-4 '
_cod_database_code 7016619

loop_
_symmetry_equiv_pos_as_xyz
'x, y, z'
'-x, -y, z'
'y, -x, -z'
'-y, x, -z'

loop_
_atom_site_label
_atom_site_type_symbol
_atom_site_fract_x
_atom_site_fract_y
_atom_site_fract_z
_atom_site_U_iso_or_equiv
_atom_site_adp_type
_atom_site_occupancy
_atom_site_symmetry_multiplicity
_atom_site_calc_flag
_atom_site_refinement_flags
_atom_site_disorder_assembly
_atom_site_disorder_group
Cu1 Cu 0.68754(4) 0.71695(4) 0.11464(2) 0.0568(2) Uani 1 1 d . . .
Cu2 Cu 0.73813(3) 0.28527(3) 0.142125(19) 0.0504(2) Uani 1 1 d . . .
Cu3 Cu 0.76896(3) 0.41032(4) 0.383022(19) 0.0531(2) Uani 1 1 d . . .
Cu4 Cu 0.41117(4) 0.20282(4) 0.35709(2) 0.0546(2) Uani 1 1 d . . .
N11A N 0.62429(17) 0.77426(18) 0.13198(10) 0.0634(16) Uani 1 1 d G . .
C12A C 0.6125(2) 0.83161(19) 0.11974(10) 0.072(2) Uani 1 1 d G . .
H12A H 0.6349 0.8467 0.1014 0.086 Uiso 1 1 calc R . .
C13A C 0.5680(2) 0.86686(16) 0.13425(13) 0.075(2) Uani 1 1 d G . .
H13A H 0.5599 0.9061 0.1259 0.090 Uiso 1 1 calc R . .
C14A C 0.5352(2) 0.8448(2) 0.16101(12) 0.079(2) Uani 1 1 d G . .
H14A H 0.5047 0.8689 0.1709 0.094 Uiso 1 1 calc R . .
C15A C 0.54697(18) 0.7874(2) 0.17326(10) 0.0569(17) Uani 1 1 d G . .
H15A H 0.5246 0.7723 0.1915 0.068 Uiso 1 1 calc R . .
C16A C 0.59151(19) 0.75216(16) 0.15874(10) 0.0514(16) Uani 1 1 d G . .
N21A N 0.66589(19) 0.61166(17) 0.16990(11) 0.0604(15) Uani 1 1 d G . .
N22A N 0.65704(19) 0.66834(19) 0.15430(9) 0.0600(15) Uani 1 1 d G . .
C23A C 0.6070(2) 0.69678(18) 0.16968(11) 0.0649(19) Uani 1 1 d G . .
C24A C 0.58492(19) 0.6577(2) 0.19479(11) 0.0633(18) Uani 1 1 d G . .
H24A H 0.5516 0.6654 0.2090 0.076 Uiso 1 1 calc R . .
C25A C 0.6213(2) 0.6051(2) 0.19492(11) 0.076(2) Uani 1 1 d G . .
H25A H 0.6167 0.5714 0.2092 0.091 Uiso 1 1 calc R . .
C26A C 0.7097(4) 0.5711(4) 0.16092(17) 0.0650(19) Uani 1 1 d . . .
H26A H 0.7201 0.5455 0.1802 0.078 Uiso 1 1 calc R . .
H26B H 0.7465 0.5931 0.1541 0.078 Uiso 1 1 calc R . .
N31A N 0.66968(17) 0.22801(15) 0.13206(9) 0.0516(13) Uani 1 1 d G . .
C32A C 0.65582(18) 0.17970(18) 0.15265(8) 0.0604(18) Uani 1 1 d G . .
H32A H 0.6740 0.1766 0.1739 0.072 Uiso 1 1 calc R . .
C33A C 0.6154(2) 0.13587(16) 0.14209(11) 0.0654(18) Uani 1 1 d G . .
H33A H 0.6059 0.1029 0.1562 0.078 Uiso 1 1 calc R . .
C34A C 0.58885(18) 0.14034(18) 0.11094(12) 0.069(2) Uani 1 1 d G . .
H34A H 0.5612 0.1104 0.1037 0.082 Uiso 1 1 calc R . .
C35A C 0.60271(19) 0.1886(2) 0.09035(9) 0.0606(18) Uani 1 1 d G . .
H35A H 0.5846 0.1917 0.0691 0.073 Uiso 1 1 calc R . .
C36A C 0.64312(19) 0.23248(17) 0.10091(9) 0.0594(18) Uani 1 1 d G . .
N41A N 0.7115(2) 0.36681(17) 0.07036(10) 0.0614(15) Uani 1 1 d G . .
N42A N 0.69935(19) 0.32301(19) 0.09516(8) 0.0600(15) Uani 1 1 d G . .
C43A C 0.6583(2) 0.28046(18) 0.08170(11) 0.0584(17) Uani 1 1 d G . .
C44A C 0.6451(2) 0.2980(2) 0.04858(10) 0.071(2) Uani 1 1 d G . .
H44A H 0.6189 0.2776 0.0337 0.085 Uiso 1 1 calc R . .
C45A C 0.6780(2) 0.3513(2) 0.04158(8) 0.074(2) Uani 1 1 d G . .
H45A H 0.6777 0.3729 0.0212 0.088 Uiso 1 1 calc R . .
C46A C 0.7463(4) 0.4200(3) 0.07790(18) 0.0642(19) Uani 1 1 d . . .
H46A H 0.7632 0.4373 0.0573 0.077 Uiso 1 1 calc R . .
H46B H 0.7801 0.4096 0.0929 0.077 Uiso 1 1 calc R . .
C51A C 0.6893(2) 0.53393(18) 0.13410(10) 0.0620(19) Uani 1 1 d G . .
C52A C 0.63608(17) 0.5281(2) 0.11482(13) 0.0677(19) Uani 1 1 d G . .
H52A H 0.5996 0.5498 0.1181 0.081 Uiso 1 1 calc R . .
C53A C 0.6469(2) 0.4843(2) 0.08986(12) 0.073(2) Uani 1 1 d G . .
H53A H 0.6189 0.4714 0.0735 0.088 Uiso 1 1 calc R . .
C54A C 0.7068(2) 0.46296(19) 0.09371(10) 0.0574(17) Uani 1 1 d G . .
O55A O 0.73303(16) 0.49365(18) 0.12105(10) 0.0672(13) Uani 1 1 d G . .
N11B N 0.74435(17) 0.65613(17) 0.09546(10) 0.0607(15) Uani 1 1 d G . .
C12B C 0.80331(18) 0.6515(2) 0.10679(10) 0.067(2) Uani 1 1 d G . .
H12B H 0.8171 0.6770 0.1241 0.080 Uiso 1 1 calc R . .
C13B C 0.84213(15) 0.6094(2) 0.09275(13) 0.085(3) Uani 1 1 d G . .
H13B H 0.8824 0.6062 0.1005 0.102 Uiso 1 1 calc R . .
C14B C 0.8220(2) 0.5721(2) 0.06737(12) 0.071(2) Uani 1 1 d G . .
H14B H 0.8485 0.5434 0.0578 0.085 Uiso 1 1 calc R . .
C15B C 0.7630(2) 0.5768(2) 0.05603(10) 0.074(2) Uani 1 1 d G . .
H15B H 0.7493 0.5513 0.0387 0.088 Uiso 1 1 calc R . .
C16B C 0.72421(15) 0.6188(2) 0.07007(10) 0.0582(18) Uani 1 1 d G . .
N21B N 0.43002(17) 0.3372(2) 0.06261(12) 0.0660(16) Uani 1 1 d G . .
N22B N 0.3719(2) 0.33378(19) 0.07727(10) 0.0672(16) Uani 1 1 d G . .
C23B C 0.33339(16) 0.3740(2) 0.05993(12) 0.0633(19) Uani 1 1 d G . .
C24B C 0.3677(2) 0.4023(2) 0.03457(11) 0.072(2) Uani 1 1 d G . .
H24B H 0.3532 0.4313 0.0192 0.087 Uiso 1 1 calc R . .
C25B C 0.4274(2) 0.3795(3) 0.03623(12) 0.078(2) Uani 1 1 d G . .
H25B H 0.4599 0.3907 0.0222 0.093 Uiso 1 1 calc R . .
C26B C 0.4771(3) 0.3082(4) 0.0770(2) 0.068(2) Uani 1 1 d . . .
H26C H 0.5071 0.2980 0.0597 0.081 Uiso 1 1 calc R . .
H26D H 0.4625 0.2700 0.0868 0.081 Uiso 1 1 calc R . .
N31B N 0.80680(16) 0.34283(16) 0.15026(10) 0.0573(14) Uani 1 1 d G . .
C32B C 0.86387(18) 0.33836(19) 0.13626(10) 0.0649(19) Uani 1 1 d G . .
H32B H 0.8727 0.3066 0.1212 0.078 Uiso 1 1 calc R . .
C33B C 0.90799(15) 0.3804(2) 0.14427(13) 0.073(2) Uani 1 1 d G . .
H33B H 0.9470 0.3773 0.1347 0.088 Uiso 1 1 calc R . .
C34B C 0.8951(2) 0.4268(2) 0.16627(14) 0.083(3) Uani 1 1 d G . .
H34B H 0.9252 0.4555 0.1717 0.099 Uiso 1 1 calc R . .
C35B C 0.8380(2) 0.43129(17) 0.18027(11) 0.071(2) Uani 1 1 d G . .
H35B H 0.8291 0.4631 0.1953 0.085 Uiso 1 1 calc R . .
C36B C 0.79386(17) 0.38930(19) 0.17226(10) 0.0499(16) Uani 1 1 d G . .
N41B N 0.63971(16) 0.3560(2) 0.18808(11) 0.0620(15) Uani 1 1 d G . .
N42B N 0.69610(19) 0.34588(17) 0.17240(9) 0.0577(14) Uani 1 1 d G . .
C43B C 0.73749(17) 0.3894(2) 0.18456(12) 0.0619(19) Uani 1 1 d G . .
C44B C 0.7067(3) 0.42639(19) 0.20777(11) 0.071(2) Uani 1 1 d G . .
H44B H 0.7235 0.4592 0.2197 0.085 Uiso 1 1 calc R . .
C45B C 0.6463(2) 0.4058(2) 0.20994(11) 0.075(2) Uani 1 1 d G . .
H45B H 0.6156 0.4223 0.2236 0.091 Uiso 1 1 calc R . .
C46B C 0.5880(3) 0.3268(4) 0.17943(19) 0.070(2) Uani 1 1 d . . .
H46C H 0.5597 0.3286 0.1984 0.084 Uiso 1 1 calc R . .
H46D H 0.5976 0.2838 0.1754 0.084 Uiso 1 1 calc R . .
C51B C 0.5061(2) 0.3430(2) 0.10233(10) 0.067(2) Uani 1 1 d G . .
C52B C 0.5159(3) 0.40491(19) 0.10924(14) 0.095(3) Uani 1 1 d G . .
H52B H 0.5030 0.4378 0.0960 0.113 Uiso 1 1 calc R . .
C53B C 0.5485(3) 0.40905(16) 0.13950(14) 0.074(2) Uani 1 1 d G . .
H53B H 0.5611 0.4452 0.1500 0.089 Uiso 1 1 calc R . .
C54B C 0.5588(2) 0.3496(2) 0.15129(9) 0.065(2) Uani 1 1 d G . .
O55B O 0.53257(18) 0.30880(15) 0.12831(10) 0.0666(13) Uani 1 1 d G . .
N11C N 0.7196(2) 0.7782(2) 0.08089(10) 0.0722(18) Uani 1 1 d G . .
C12C C 0.6978(2) 0.7789(2) 0.04855(12) 0.069(2) Uani 1 1 d G . .
H12C H 0.6656 0.7530 0.0424 0.083 Uiso 1 1 calc R . .
C13C C 0.7230(3) 0.8176(3) 0.02524(10) 0.089(3) Uani 1 1 d G . .
H13C H 0.7081 0.8181 0.0031 0.107 Uiso 1 1 calc R . .
C14C C 0.7701(3) 0.8555(2) 0.03426(13) 0.089(3) Uani 1 1 d G . .
H14C H 0.7874 0.8819 0.0183 0.107 Uiso 1 1 calc R . .
C15C C 0.7919(2) 0.8548(2) 0.06660(14) 0.083(2) Uani 1 1 d G . .
H15C H 0.8241 0.8807 0.0728 0.100 Uiso 1 1 calc R . .
C16C C 0.7666(2) 0.8162(2) 0.08992(10) 0.072(2) Uani 1 1 d G . .
N21C N 0.7881(2) 0.7796(3) 0.17506(11) 0.083(2) Uani 1 1 d G . .
N22C N 0.7595(2) 0.7718(2) 0.14384(12) 0.0804(19) Uani 1 1 d G . .
C23C C 0.7845(3) 0.8142(3) 0.12135(11) 0.078(2) Uani 1 1 d G . .
C24C C 0.8286(3) 0.8483(3) 0.13866(16) 0.106(3) Uani 1 1 d G . .
H24C H 0.8524 0.8798 0.1296 0.127 Uiso 1 1 calc R . .
C25C C 0.8309(3) 0.8269(3) 0.17186(14) 0.101(3) Uani 1 1 d G . .
H25C H 0.8564 0.8416 0.1889 0.122 Uiso 1 1 calc R . .
C26C C 0.7705(4) 0.7490(4) 0.2029(2) 0.086(3) Uani 1 1 d . . .
H26E H 0.8065 0.7317 0.2139 0.103 Uiso 1 1 calc R . .
H26F H 0.7439 0.7153 0.1964 0.103 Uiso 1 1 calc R . .
N31C N 0.6001(2) 0.88074(19) 0.38096(13) 0.0712(17) Uani 1 1 d G . .
C32C C 0.6096(3) 0.8856(2) 0.41495(12) 0.081(2) Uani 1 1 d G . .
H32C H 0.6201 0.8510 0.4275 0.097 Uiso 1 1 calc R . .
C33C C 0.6039(3) 0.9412(3) 0.43053(13) 0.122(4) Uani 1 1 d G . .
H33C H 0.6104 0.9445 0.4538 0.146 Uiso 1 1 calc R . .
C34C C 0.5886(4) 0.9919(2) 0.4121(2) 0.177(8) Uani 1 1 d G . .
H34C H 0.5847 1.0299 0.4228 0.212 Uiso 1 1 calc R . .
C35C C 0.5791(3) 0.9870(2) 0.3781(2) 0.114(4) Uani 1 1 d G . .
H35C H 0.5686 1.0217 0.3655 0.137 Uiso 1 1 calc R . .
C36C C 0.5848(3) 0.9315(3) 0.36255(13) 0.093(3) Uani 1 1 d G . .
N41C N 0.5770(3) 0.8742(3) 0.27968(12) 0.092(2) Uani 1 1 d G . .
N42C N 0.5849(3) 0.8676(2) 0.31447(13) 0.0786(19) Uani 1 1 d G . .
C43C C 0.5793(3) 0.9254(3) 0.32924(16) 0.088(3) Uani 1 1 d G . .
C44C C 0.5680(4) 0.9678(2) 0.3036(2) 0.132(5) Uani 1 1 d G . .
H44C H 0.5624 1.0099 0.3064 0.158 Uiso 1 1 calc R . .
C45C C 0.5666(4) 0.9362(3) 0.27295(17) 0.144(5) Uani 1 1 d G . .
H45C H 0.5599 0.9534 0.2517 0.173 Uiso 1 1 calc R . .
C46C C 0.5912(4) 0.8292(5) 0.2568(2) 0.085(3) Uani 1 1 d . . .
H46E H 0.5723 0.8384 0.2351 0.102 Uiso 1 1 calc R . .
H46F H 0.5754 0.7900 0.2646 0.102 Uiso 1 1 calc R . .
C51C C 0.7378(2) 0.7883(3) 0.22722(12) 0.083(3) Uani 1 1 d G . .
C52C C 0.7569(2) 0.8312(3) 0.25113(14) 0.085(3) Uani 1 1 d G . .
H52C H 0.7974 0.8424 0.2556 0.102 Uiso 1 1 calc R . .
C53C C 0.7049(3) 0.8545(3) 0.26715(12) 0.088(3) Uani 1 1 d G . .
H53C H 0.7045 0.8839 0.2842 0.105 Uiso 1 1 calc R . .
C54C C 0.6536(2) 0.8259(3) 0.25316(13) 0.082(3) Uani 1 1 d G . .
O55C O 0.6739(2) 0.7850(2) 0.22848(11) 0.0868(17) Uani 1 1 d G . .
N11D N 0.79188(19) 0.22283(19) 0.11734(11) 0.0620(15) Uani 1 1 d G . .
C12D C 0.8004(2) 0.2254(2) 0.08319(11) 0.069(2) Uani 1 1 d G . .
H12D H 0.7837 0.2578 0.0708 0.083 Uiso 1 1 calc R . .
C13D C 0.8332(3) 0.1807(3) 0.06720(10) 0.092(3) Uani 1 1 d G . .
H13D H 0.8390 0.1825 0.0439 0.110 Uiso 1 1 calc R . .
C14D C 0.8576(3) 0.1334(3) 0.08536(16) 0.148(5) Uani 1 1 d G . .
H14D H 0.8800 0.1028 0.0744 0.178 Uiso 1 1 calc R . .
C15D C 0.8491(3) 0.1307(2) 0.11951(15) 0.109(3) Uani 1 1 d G . .
H15D H 0.8657 0.0984 0.1319 0.130 Uiso 1 1 calc R . .
C16D C 0.8162(2) 0.1755(2) 0.13550(10) 0.068(2) Uani 1 1 d G . .
N21D N 0.7771(2) 0.2141(2) 0.21886(9) 0.0703(17) Uani 1 1 d G . .
N22D N 0.7781(2) 0.22519(17) 0.18415(10) 0.0586(14) Uani 1 1 d G . .
C23D C 0.8070(3) 0.1756(2) 0.16855(10) 0.083(2) Uani 1 1 d G . .
C24D C 0.8238(4) 0.1339(2) 0.19362(15) 0.113(4) Uani 1 1 d G . .
H24D H 0.8439 0.0966 0.1902 0.136 Uiso 1 1 calc R . .
C25D C 0.8053(3) 0.1577(2) 0.22471(11) 0.103(3) Uani 1 1 d G . .
H25D H 0.8109 0.1392 0.2457 0.123 Uiso 1 1 calc R . .
C26D C 0.7582(3) 0.2585(4) 0.24122(18) 0.0647(19) Uani 1 1 d . . .
H26G H 0.7457 0.2399 0.2625 0.078 Uiso 1 1 calc R . .
H26H H 0.7234 0.2809 0.2320 0.078 Uiso 1 1 calc R . .
N31D N 0.8287(2) 0.3772(2) 0.41680(10) 0.0752(19) Uani 1 1 d G . .
C32D C 0.8118(2) 0.3607(3) 0.44875(12) 0.085(3) Uani 1 1 d G . .
H32D H 0.7704 0.3611 0.4549 0.102 Uiso 1 1 calc R . .
C33D C 0.8553(3) 0.3435(4) 0.47168(11) 0.120(4) Uani 1 1 d G . .
H33D H 0.8437 0.3322 0.4935 0.144 Uiso 1 1 calc R . .
C34D C 0.9157(3) 0.3430(4) 0.46268(16) 0.160(6) Uani 1 1 d G . .
H34D H 0.9455 0.3313 0.4784 0.192 Uiso 1 1 calc R . .
C35D C 0.9327(2) 0.3595(4) 0.43074(18) 0.125(4) Uani 1 1 d G . .
H35D H 0.9740 0.3591 0.4246 0.150 Uiso 1 1 calc R . .
C36D C 0.8891(2) 0.3766(3) 0.40780(12) 0.103(4) Uani 1 1 d G . .
N41D N 0.8863(2) 0.4226(3) 0.32328(10) 0.079(2) Uani 1 1 d G . .
N42D N 0.85854(15) 0.4014(2) 0.35281(12) 0.0654(16) Uani 1 1 d G . .
C43D C 0.9044(2) 0.3917(3) 0.37680(11) 0.087(3) Uani 1 1 d G . .
C44D C 0.96052(17) 0.4070(4) 0.36210(16) 0.117(4) Uani 1 1 d GU . .
H44D H 0.9988 0.4048 0.3726 0.141 Uiso 1 1 calc R . .
C45D C 0.9493(2) 0.4260(4) 0.32903(15) 0.129(4) Uani 1 1 d GU . .
H45D H 0.9788 0.4388 0.3135 0.155 Uiso 1 1 calc R . .
C46D C 0.8535(3) 0.4323(3) 0.2935(2) 0.0663(19) Uani 1 1 d . . .
H46G H 0.8716 0.4670 0.2816 0.080 Uiso 1 1 calc R . .
H46H H 0.8117 0.4434 0.2993 0.080 Uiso 1 1 calc R . .
C51D C 0.80828(18) 0.29875(18) 0.24657(11) 0.0586(17) Uani 1 1 d G . .
C52D C 0.8663(2) 0.3067(2) 0.23242(12) 0.071(2) Uani 1 1 d G . .
H52D H 0.8840 0.2822 0.2157 0.085 Uiso 1 1 calc R . .
C53D C 0.89331(16) 0.3578(3) 0.24762(14) 0.080(2) Uani 1 1 d G . .
H53D H 0.9322 0.3734 0.2429 0.096 Uiso 1 1 calc R . .
C54D C 0.85194(19) 0.38132(19) 0.27116(12) 0.068(2) Uani 1 1 d G . .
O55D O 0.79938(14) 0.34486(18) 0.27051(9) 0.0579(11) Uani 1 1 d G . .
N11E N 0.7449(2) 0.32697(16) 0.36736(10) 0.0626(16) Uani 1 1 d G . .
C12E C 0.7659(2) 0.2734(2) 0.38101(11) 0.071(2) Uani 1 1 d G . .
H12E H 0.7895 0.2741 0.4007 0.086 Uiso 1 1 calc R . .
C13E C 0.7523(3) 0.21878(17) 0.36589(15) 0.096(3) Uani 1 1 d G . .
H13E H 0.7666 0.1822 0.3752 0.115 Uiso 1 1 calc R . .
C14E C 0.7177(3) 0.21772(19) 0.33712(15) 0.093(3) Uani 1 1 d G . .
H14E H 0.7084 0.1804 0.3268 0.111 Uiso 1 1 calc R . .
C15E C 0.6968(2) 0.2713(3) 0.32346(11) 0.078(2) Uani 1 1 d G . .
H15E H 0.6732 0.2706 0.3038 0.094 Uiso 1 1 calc R . .
C16E C 0.7104(2) 0.32591(19) 0.33858(11) 0.0601(18) Uani 1 1 d G . .
N21E N 0.6969(2) 0.48483(17) 0.32592(10) 0.0658(17) Uani 1 1 d G . .
N22E N 0.71836(18) 0.43327(19) 0.34311(8) 0.0583(14) Uani 1 1 d G . .
C23E C 0.6947(2) 0.38137(17) 0.32715(12) 0.0583(18) Uani 1 1 d G . .
C24E C 0.6587(2) 0.4008(3) 0.30008(11) 0.076(2) Uani 1 1 d G . .
H24E H 0.6374 0.3755 0.2851 0.091 Uiso 1 1 calc R . .
C25E C 0.6600(2) 0.4648(3) 0.29932(10) 0.085(3) Uani 1 1 d G . .
H25E H 0.6398 0.4898 0.2838 0.102 Uiso 1 1 calc R . .
C26E C 0.7157(4) 0.5438(3) 0.33506(18) 0.075(2) Uani 1 1 d . . .
H26I H 0.7092 0.5719 0.3163 0.090 Uiso 1 1 calc R . .
H26J H 0.7592 0.5436 0.3405 0.090 Uiso 1 1 calc R . .
N31E N 0.49885(15) 0.19402(18) 0.36952(10) 0.0516(13) Uani 1 1 d G . .
C32E C 0.5394(2) 0.1635(2) 0.34930(9) 0.0647(19) Uani 1 1 d G . .
H32E H 0.5289 0.1542 0.3270 0.078 Uiso 1 1 calc R . .
C33E C 0.59536(19) 0.1466(2) 0.36166(12) 0.077(2) Uani 1 1 d G . .
H33E H 0.6231 0.1258 0.3478 0.093 Uiso 1 1 calc R . .
C34E C 0.61077(16) 0.1602(2) 0.39426(13) 0.099(4) Uani 1 1 d G . .
H34E H 0.6490 0.1486 0.4027 0.119 Uiso 1 1 calc R . .
C35E C 0.5702(2) 0.1907(2) 0.41448(10) 0.070(2) Uani 1 1 d G . .
H35E H 0.5808 0.2000 0.4368 0.084 Uiso 1 1 calc R . .
C36E C 0.51427(18) 0.20760(19) 0.40212(10) 0.0611(19) Uani 1 1 d G . .
N41E N 0.61956(18) 0.7194(2) 0.42939(11) 0.0749(19) Uani 1 1 d G . .
N42E N 0.5816(2) 0.7458(2) 0.40501(8) 0.0589(14) Uani 1 1 d G . .
C43E C 0.52623(17) 0.7612(2) 0.42048(11) 0.0636(19) Uani 1 1 d G . .
C44E C 0.5300(2) 0.7443(3) 0.45442(11) 0.076(2) Uani 1 1 d G . .
H44E H 0.4992 0.7494 0.4706 0.091 Uiso 1 1 calc R . .
C45E C 0.5876(3) 0.7185(3) 0.45993(9) 0.088(3) Uani 1 1 d G . .
H45E H 0.6023 0.7033 0.4804 0.106 Uiso 1 1 calc R . .
C46E C 0.6724(4) 0.6910(4) 0.4201(2) 0.080(2) Uani 1 1 d . . .
H46I H 0.6974 0.6833 0.4400 0.096 Uiso 1 1 calc R . .
H46J H 0.6955 0.7175 0.4050 0.096 Uiso 1 1 calc R . .
C51E C 0.6813(3) 0.5634(2) 0.36365(11) 0.085(3) Uani 1 1 d G . .
C52E C 0.6323(3) 0.5416(2) 0.38290(16) 0.087(3) Uani 1 1 d G . .
H52E H 0.6120 0.5043 0.3798 0.104 Uiso 1 1 calc R . .
C53E C 0.6189(2) 0.5854(3) 0.40751(14) 0.085(3) Uani 1 1 d G . .
H53E H 0.5881 0.5825 0.4238 0.102 Uiso 1 1 calc R . .
C54E C 0.6596(3) 0.6342(2) 0.40348(11) 0.077(2) Uani 1 1 d G . .
O55E O 0.6981(2) 0.62060(19) 0.37637(10) 0.0837(17) Uani 1 1 d G . .
N11F N 0.7883(2) 0.49336(18) 0.40033(11) 0.0635(16) Uani 1 1 d G . .
C12F C 0.8345(2) 0.5287(2) 0.38756(12) 0.100(3) Uani 1 1 d GU . .
H12F H 0.8562 0.5157 0.3685 0.120 Uiso 1 1 calc R . .
C13F C 0.8490(2) 0.5831(2) 0.40264(16) 0.105(4) Uani 1 1 d G . .
H13F H 0.8806 0.6073 0.3939 0.126 Uiso 1 1 calc R . .
C14F C 0.8174(3) 0.6022(2) 0.43048(15) 0.092(3) Uani 1 1 d G . .
H14F H 0.8273 0.6394 0.4408 0.111 Uiso 1 1 calc R . .
C15F C 0.7711(2) 0.5669(2) 0.44325(10) 0.076(2) Uani 1 1 d G . .
H15F H 0.7495 0.5799 0.4623 0.092 Uiso 1 1 calc R . .
C16F C 0.75662(19) 0.5124(2) 0.42818(11) 0.0583(18) Uani 1 1 d G . .
N21F N 0.6444(2) 0.39799(18) 0.43628(12) 0.0747(18) Uani 1 1 d G . .
N22F N 0.69564(19) 0.42446(19) 0.42107(9) 0.0609(15) Uani 1 1 d G . .
C23F C 0.7103(2) 0.4776(2) 0.43896(12) 0.0648(19) Uani 1 1 d G . .
C24F C 0.6681(3) 0.4839(2) 0.46522(11) 0.081(3) Uani 1 1 d G . .
H24F H 0.6673 0.5156 0.4811 0.097 Uiso 1 1 calc R . .
C25F C 0.6274(2) 0.4348(2) 0.46356(12) 0.083(3) Uani 1 1 d G . .
H25F H 0.5945 0.4277 0.4781 0.099 Uiso 1 1 calc R . .
C26F C 0.6165(4) 0.3485(4) 0.4223(2) 0.077(2) Uani 1 1 d . . .
H26K H 0.5949 0.3259 0.4399 0.092 Uiso 1 1 calc R . .
H26L H 0.6475 0.3215 0.4128 0.092 Uiso 1 1 calc R . .
N31F N 0.32372(15) 0.2118(2) 0.34792(10) 0.0566(14) Uani 1 1 d G . .
C32F C 0.2783(2) 0.1752(2) 0.36044(12) 0.080(2) Uani 1 1 d G . .
H32F H 0.2879 0.1436 0.3755 0.096 Uiso 1 1 calc R . .
C33F C 0.21883(18) 0.1847(2) 0.35097(15) 0.082(2) Uani 1 1 d G . .
H33F H 0.1878 0.1597 0.3595 0.098 Uiso 1 1 calc R . .
C34F C 0.20481(16) 0.2309(3) 0.32898(15) 0.091(3) Uani 1 1 d G . .
H34F H 0.1642 0.2374 0.3225 0.109 Uiso 1 1 calc R . .
C35F C 0.2502(2) 0.2675(2) 0.31646(12) 0.074(2) Uani 1 1 d G . .
H35F H 0.2407 0.2991 0.3014 0.089 Uiso 1 1 calc R . .
C36F C 0.30970(19) 0.25796(19) 0.32593(11) 0.067(2) Uani 1 1 d G . .
N41F N 0.45627(15) 0.3134(2) 0.30917(11) 0.0674(17) Uani 1 1 d G . .
N42F N 0.41433(18) 0.27661(18) 0.32643(9) 0.0620(15) Uani 1 1 d G . .
C43F C 0.35583(15) 0.2901(2) 0.31426(11) 0.0539(17) Uani 1 1 d G . .
C44F C 0.3616(2) 0.3352(2) 0.28948(11) 0.068(2) Uani 1 1 d G . .
H44F H 0.3296 0.3527 0.2772 0.081 Uiso 1 1 calc R . .
C45F C 0.4237(2) 0.34962(19) 0.28634(11) 0.071(2) Uani 1 1 d G . .
H45F H 0.4405 0.3784 0.2716 0.085 Uiso 1 1 calc R . .
C46F C 0.5171(3) 0.3156(3) 0.31676(19) 0.066(2) Uani 1 1 d . . .
H46K H 0.5392 0.3348 0.2982 0.079 Uiso 1 1 calc R . .
H46L H 0.5327 0.2741 0.3194 0.079 Uiso 1 1 calc R . .
C51F C 0.5756(2) 0.3646(2) 0.39746(11) 0.066(2) Uani 1 1 d G . .
C52F C 0.5357(3) 0.4136(2) 0.39216(17) 0.122(4) Uani 1 1 d GU . .
H52F H 0.5298 0.4468 0.4067 0.147 Uiso 1 1 calc R . .
C53F C 0.5062(3) 0.4045(2) 0.36130(18) 0.106(3) Uani 1 1 d G . .
H53F H 0.4771 0.4304 0.3516 0.128 Uiso 1 1 calc R . .
C54F C 0.5279(2) 0.3497(2) 0.34752(11) 0.080(3) Uani 1 1 d G . .
O55F O 0.57078(19) 0.32508(16) 0.36986(11) 0.0647(13) Uani 1 1 d G . .
B11X B 0.5000 0.5000 0.2453(5) 0.128(3) Uiso 0.321(10) 2 d SPDU . 1
F12X F 0.5000 0.5000 0.2111(5) 0.129(3) Uiso 0.321(10) 2 d SPDU . 1
F13X F 0.5542(6) 0.4793(14) 0.2575(5) 0.129(3) Uiso 0.161(5) 1 d PDU . 1
F14X F 0.5096(15) 0.4426(3) 0.2574(5) 0.128(3) Uiso 0.161(5) 1 d PDU . 1
F15X F 0.4554(10) 0.4628(12) 0.2575(5) 0.128(3) Uiso 0.161(5) 1 d PDU . 1
B11Y B 0.5000 0.5000 0.2524(2) 0.128(3) Uiso 0.679(10) 2 d SPDU . 2
F12Y F 0.5000 0.5000 0.2867(2) 0.128(3) Uiso 0.679(10) 2 d SPDU . 2
F13Y F 0.5354(6) 0.4533(5) 0.2406(2) 0.129(3) Uiso 0.339(5) 1 d PDU . 2
F14Y F 0.4784(7) 0.4458(3) 0.2404(2) 0.129(3) Uiso 0.339(5) 1 d PDU . 2
F15Y F 0.44231(19) 0.4906(8) 0.2405(2) 0.126(3) Uiso 0.339(5) 1 d PDU . 2
B21 B 0.7725(4) 0.5788(5) 0.2485(3) 0.1064(15) Uiso 1 1 d DU . .
F22 F 0.7149(2) 0.5587(2) 0.24729(14) 0.1062(15) Uiso 1 1 d DU A .
F23X F 0.7705(5) 0.6396(4) 0.2425(3) 0.108(2) Uiso 0.496(8) 1 d PDU A 1
F24X F 0.8069(5) 0.5462(5) 0.2294(3) 0.108(2) Uiso 0.496(8) 1 d PDU A 1
F25X F 0.7925(5) 0.5761(6) 0.2820(3) 0.114(2) Uiso 0.496(8) 1 d PDU A 1
F23Y F 0.8035(4) 0.5768(5) 0.2156(2) 0.102(2) Uiso 0.504(8) 1 d PDU A 2
F24Y F 0.7783(5) 0.6391(4) 0.2572(3) 0.108(2) Uiso 0.504(8) 1 d PDU A 2
F25Y F 0.8080(5) 0.5435(5) 0.2699(3) 0.115(2) Uiso 0.504(8) 1 d PDU A 2
B31 B 0.5694(4) 0.2381(4) 0.2482(2) 0.0831(14) Uiso 1 1 d DU . .
F32 F 0.5808(2) 0.2040(2) 0.22012(12) 0.0885(12) Uiso 1 1 d DU . .
F33 F 0.6149(2) 0.2773(2) 0.25411(12) 0.0828(12) Uiso 1 1 d DU . .
F34 F 0.5614(2) 0.1999(2) 0.27582(13) 0.0946(13) Uiso 1 1 d DU . .
F35 F 0.5168(2) 0.2699(2) 0.24378(12) 0.0872(12) Uiso 1 1 d DU . .
B41 B 0.6739(5) 0.2532(5) 0.4858(3) 0.1115(16) Uiso 1 1 d DU . .
F42 F 0.6969(3) 0.2194(3) 0.51131(16) 0.1271(18) Uiso 1 1 d DU B .
F43X F 0.7018(4) 0.3097(3) 0.4904(2) 0.115(2) Uiso 0.711(6) 1 d PDU B 1
F44X F 0.6919(4) 0.2331(4) 0.45473(19) 0.107(2) Uiso 0.711(6) 1 d PDU B 1
F45X F 0.6132(3) 0.2620(4) 0.4858(2) 0.1090(19) Uiso 0.711(6) 1 d PDU B 1
F43Y F 0.6499(8) 0.3062(6) 0.4974(4) 0.110(2) Uiso 0.289(6) 1 d PDU B 2
F44Y F 0.6201(7) 0.2188(8) 0.4778(4) 0.114(2) Uiso 0.289(6) 1 d PDU B 2
F45Y F 0.7061(8) 0.2581(9) 0.4588(4) 0.109(2) Uiso 0.289(6) 1 d PDU B 2
B51 B 0.5252(4) 0.8046(4) 0.0144(2) 0.0847(13) Uiso 1 1 d DU . .
F52X F 0.4696(4) 0.7774(5) 0.0188(2) 0.0742(19) Uiso 0.485(9) 1 d PDU C 1
F53X F 0.5383(5) 0.8325(5) 0.0470(2) 0.089(2) Uiso 0.485(9) 1 d PDU C 1
F54X F 0.5675(5) 0.7658(5) 0.0079(3) 0.0923(18) Uiso 0.485(9) 1 d PDU C 1
F55X F 0.5218(5) 0.8554(5) -0.0062(3) 0.090(2) Uiso 0.485(9) 1 d PDU C 1
F52Y F 0.5394(5) 0.7415(4) 0.0022(2) 0.092(2) Uiso 0.515(9) 1 d PDU C 2
F53Y F 0.4647(3) 0.8022(5) 0.0206(2) 0.0729(18) Uiso 0.515(9) 1 d PDU C 2
F54Y F 0.5591(5) 0.8113(5) 0.0411(2) 0.0925(18) Uiso 0.515(9) 1 d PDU C 2
F55Y F 0.5357(4) 0.8380(4) -0.0126(2) 0.0860(19) Uiso 0.515(9) 1 d PDU C 2
B61 B 0.5000 0.5000 0.5000 0.073(3) Uiso 1 4 d SDU . .
F62 F 0.54902(19) 0.48446(19) 0.51946(11) 0.0739(11) Uiso 1 1 d DU . .
B71 B 0.5000 0.5000 0.0000 0.084(3) Uiso 1 4 d SDU . .
F72 F 0.5391(2) 0.4660(2) 0.02002(12) 0.0867(13) Uiso 1 1 d DU . .
C11S C 0.9343(5) 0.3635(5) 0.0191(3) 0.104(3) Uiso 1 1 d . . .
H11A H 0.9153 0.3785 -0.0013 0.156 Uiso 1 1 calc R . .
H11B H 0.9429 0.3204 0.0167 0.156 Uiso 1 1 calc R . .
H11C H 0.9720 0.3854 0.0230 0.156 Uiso 1 1 calc R . .
N12S N 0.8922(3) 0.3730(3) 0.04808(17) 0.0735(17) Uiso 1 1 d . . .
O13S O 0.8513(3) 0.3372(3) 0.04908(15) 0.0879(17) Uiso 1 1 d . . .
O14S O 0.8994(3) 0.4141(3) 0.06757(16) 0.0870(16) Uiso 1 1 d . . .

loop_
_atom_site_aniso_label
_atom_site_aniso_U_11
_atom_site_aniso_U_22
_atom_site_aniso_U_33
_atom_site_aniso_U_23
_atom_site_aniso_U_13
_atom_site_aniso_U_12
Cu1 0.0561(5) 0.0673(5) 0.0469(5) 0.0016(4) 0.0078(4) 0.0049(4)
Cu2 0.0538(5) 0.0562(5) 0.0412(4) -0.0060(4) 0.0021(4) -0.0013(3)
Cu3 0.0515(5) 0.0638(5) 0.0441(4) -0.0082(4) -0.0006(4) 0.0006(4)
Cu4 0.0583(5) 0.0540(5) 0.0514(5) 0.0089(4) 0.0036(4) 0.0070(4)
N11A 0.059(4) 0.081(4) 0.050(4) -0.013(3) -0.003(3) 0.014(3)
C12A 0.081(5) 0.043(4) 0.092(6) 0.013(4) 0.006(5) 0.008(4)
C13A 0.086(6) 0.067(5) 0.071(6) -0.001(4) 0.001(4) 0.019(4)
C14A 0.065(5) 0.094(6) 0.077(6) -0.032(5) -0.007(4) 0.024(4)
C15A 0.046(4) 0.074(5) 0.050(4) -0.015(4) 0.005(3) 0.005(3)
C16A 0.048(4) 0.064(4) 0.042(4) -0.009(3) -0.008(3) 0.005(3)
N21A 0.064(4) 0.064(4) 0.053(3) 0.002(3) 0.004(3) -0.008(3)
N22A 0.069(4) 0.082(4) 0.029(3) 0.000(3) 0.001(3) 0.001(3)
C23A 0.066(5) 0.093(6) 0.035(4) -0.011(4) -0.003(3) -0.005(4)
C24A 0.071(5) 0.079(5) 0.041(4) -0.006(3) 0.000(3) 0.011(4)
C25A 0.100(6) 0.091(6) 0.036(4) 0.001(4) 0.006(4) -0.022(5)
C26A 0.078(5) 0.077(5) 0.040(4) 0.010(4) 0.007(3) 0.017(4)
N31A 0.056(3) 0.052(3) 0.047(3) -0.004(2) -0.003(2) -0.001(2)
C32A 0.063(4) 0.056(4) 0.061(4) 0.000(3) 0.013(3) 0.005(3)
C33A 0.066(4) 0.069(5) 0.061(5) -0.011(4) 0.009(4) 0.000(4)
C34A 0.052(4) 0.072(5) 0.082(6) -0.029(4) -0.006(4) -0.006(3)
C35A 0.057(4) 0.069(5) 0.056(4) -0.001(4) 0.005(3) 0.005(4)
C36A 0.055(4) 0.065(4) 0.058(5) -0.010(4) 0.005(3) 0.004(3)
N41A 0.071(4) 0.063(4) 0.050(4) 0.000(3) 0.014(3) 0.007(3)
N42A 0.060(4) 0.068(4) 0.052(3) 0.012(3) 0.016(3) 0.000(3)
C43A 0.068(4) 0.068(5) 0.039(4) -0.007(3) -0.006(3) 0.006(4)
C44A 0.073(5) 0.097(6) 0.042(4) -0.013(4) 0.002(4) 0.006(4)
C45A 0.101(6) 0.081(5) 0.038(4) 0.001(4) 0.019(4) 0.009(5)
C46A 0.083(5) 0.053(4) 0.056(4) 0.004(3) 0.025(4) -0.005(4)
C51A 0.075(5) 0.052(4) 0.059(5) 0.009(3) 0.018(4) -0.004(3)
C52A 0.075(5) 0.065(4) 0.063(5) -0.009(4) 0.024(4) -0.005(4)
C53A 0.082(6) 0.074(5) 0.064(5) -0.002(4) 0.011(4) -0.007(4)
C54A 0.072(5) 0.058(4) 0.042(4) 0.004(3) 0.009(3) -0.006(4)
O55A 0.068(3) 0.066(3) 0.067(3) 0.011(3) 0.013(3) 0.011(2)
N11B 0.071(4) 0.064(4) 0.047(3) 0.002(3) 0.008(3) -0.001(3)
C12B 0.049(4) 0.086(5) 0.066(5) 0.000(4) 0.001(3) 0.020(4)
C13B 0.051(5) 0.123(7) 0.079(6) 0.001(5) 0.022(4) 0.011(5)
C14B 0.046(4) 0.110(6) 0.057(5) -0.007(4) 0.015(3) 0.000(4)
C15B 0.093(6) 0.065(5) 0.063(5) 0.005(4) 0.026(4) -0.002(4)
C16B 0.063(4) 0.072(5) 0.039(4) 0.009(3) 0.019(3) 0.007(4)
N21B 0.064(4) 0.083(4) 0.051(4) -0.008(3) 0.011(3) 0.004(3)
N22B 0.083(4) 0.059(4) 0.060(4) 0.002(3) -0.002(3) 0.005(3)
C23B 0.090(6) 0.051(4) 0.048(4) 0.000(3) -0.014(4) 0.002(4)
C24B 0.094(6) 0.077(5) 0.046(4) 0.006(4) 0.011(4) -0.002(4)
C25B 0.066(5) 0.101(6) 0.066(5) -0.010(5) 0.004(4) -0.003(4)
C26B 0.054(4) 0.082(5) 0.066(5) 0.003(4) 0.001(4) 0.007(4)
N31B 0.066(4) 0.064(3) 0.042(3) 0.000(3) 0.000(3) -0.001(3)
C32B 0.065(5) 0.079(5) 0.050(4) -0.015(4) -0.002(3) -0.006(4)
C33B 0.051(4) 0.096(6) 0.073(5) 0.001(5) -0.006(4) -0.007(4)
C34B 0.089(6) 0.071(5) 0.088(6) 0.005(5) -0.024(5) -0.032(5)
C35B 0.083(6) 0.072(5) 0.056(5) -0.010(4) -0.018(4) 0.013(4)
C36B 0.065(4) 0.045(4) 0.040(4) -0.009(3) -0.018(3) 0.000(3)
N41B 0.067(4) 0.071(4) 0.048(3) 0.017(3) 0.005(3) 0.017(3)
N42B 0.068(4) 0.067(4) 0.038(3) 0.010(3) 0.017(3) 0.013(3)
C43B 0.097(6) 0.042(4) 0.047(4) -0.001(3) -0.002(4) 0.006(4)
C44B 0.116(7) 0.066(5) 0.031(4) 0.003(3) 0.005(4) 0.021(5)
C45B 0.098(6) 0.070(5) 0.059(5) 0.001(4) 0.006(4) 0.045(5)
C46B 0.044(4) 0.108(6) 0.058(5) 0.016(4) 0.005(3) 0.025(4)
C51B 0.060(4) 0.073(5) 0.070(5) 0.006(4) 0.008(4) 0.012(4)
C52B 0.054(5) 0.099(7) 0.130(8) 0.049(6) -0.035(5) 0.003(4)
C53B 0.082(5) 0.058(4) 0.082(6) 0.023(4) -0.016(4) -0.003(4)
C54B 0.041(4) 0.085(5) 0.071(5) -0.023(4) 0.021(3) -0.002(3)
O55B 0.059(3) 0.080(3) 0.061(3) 0.005(3) 0.009(2) 0.012(3)
N11C 0.077(4) 0.074(4) 0.066(4) 0.010(3) 0.015(3) 0.025(4)
C12C 0.076(5) 0.085(5) 0.046(4) 0.004(4) 0.004(4) -0.001(4)
C13C 0.117(7) 0.090(6) 0.061(5) 0.003(5) -0.013(5) -0.004(6)
C14C 0.090(6) 0.083(6) 0.094(7) 0.016(5) 0.004(5) -0.002(5)
C15C 0.098(6) 0.072(5) 0.080(6) -0.006(5) 0.005(5) -0.011(5)
C16C 0.074(5) 0.071(5) 0.070(5) -0.004(4) 0.009(4) -0.011(4)
N21C 0.065(4) 0.118(6) 0.067(5) -0.003(4) -0.008(3) 0.004(4)
N22C 0.067(4) 0.108(5) 0.067(4) -0.020(4) 0.008(3) -0.006(4)
C23C 0.076(5) 0.086(6) 0.071(6) 0.005(5) 0.001(4) -0.012(4)
C24C 0.119(8) 0.095(7) 0.104(8) -0.022(6) 0.038(7) -0.043(6)
C25C 0.093(7) 0.132(8) 0.079(7) -0.008(6) -0.001(5) -0.032(6)
C26C 0.104(7) 0.086(6) 0.068(6) 0.012(5) -0.019(5) 0.016(5)
N31C 0.064(4) 0.058(4) 0.091(5) -0.009(4) -0.001(3) -0.006(3)
C32C 0.091(6) 0.078(6) 0.075(6) -0.033(5) 0.013(5) -0.013(4)
C33C 0.148(10) 0.119(9) 0.099(8) -0.060(7) 0.029(7) -0.053(8)
C34C 0.166(12) 0.070(8) 0.29(2) -0.106(12) 0.043(14) -0.009(8)
C35C 0.138(9) 0.071(6) 0.133(10) -0.042(6) 0.037(8) -0.030(6)
C36C 0.079(6) 0.077(6) 0.123(9) -0.012(6) 0.015(6) -0.021(5)
N41C 0.080(5) 0.128(7) 0.068(5) 0.037(5) 0.000(4) 0.014(4)
N42C 0.079(4) 0.061(4) 0.095(5) -0.006(4) -0.007(4) 0.011(3)
C43C 0.064(5) 0.095(7) 0.105(7) 0.012(6) -0.005(5) 0.016(4)
C44C 0.117(9) 0.086(7) 0.193(14) 0.061(9) 0.014(9) 0.010(6)
C45C 0.166(12) 0.126(10) 0.141(11) 0.057(9) -0.024(9) 0.070(9)
C46C 0.066(5) 0.113(7) 0.076(6) 0.002(5) -0.031(5) -0.002(5)
C51C 0.095(7) 0.102(6) 0.051(5) 0.026(5) -0.025(4) 0.006(5)
C52C 0.067(5) 0.138(8) 0.049(5) 0.012(5) -0.002(4) -0.022(5)
C53C 0.084(6) 0.110(7) 0.069(6) 0.019(5) -0.020(5) -0.020(5)
C54C 0.094(7) 0.115(7) 0.038(4) 0.016(4) 0.010(4) 0.011(5)
O55C 0.079(4) 0.119(5) 0.062(4) 0.012(3) -0.021(3) 0.005(3)
N11D 0.056(3) 0.062(4) 0.068(4) -0.020(3) 0.003(3) 0.000(3)
C12D 0.074(5) 0.079(5) 0.055(5) -0.016(4) -0.003(4) -0.002(4)
C13D 0.101(7) 0.092(7) 0.082(6) -0.020(5) 0.029(5) 0.000(5)
C14D 0.202(14) 0.094(8) 0.148(12) -0.063(8) -0.016(10) 0.055(9)
C15D 0.144(9) 0.089(7) 0.093(8) -0.026(6) 0.026(7) 0.010(6)
C16D 0.079(5) 0.072(5) 0.054(5) -0.016(4) 0.002(4) 0.010(4)
N21D 0.086(4) 0.074(4) 0.051(4) -0.004(3) -0.010(3) -0.007(3)
N22D 0.063(4) 0.056(3) 0.057(4) 0.000(3) -0.011(3) -0.012(3)
C23D 0.096(6) 0.072(5) 0.080(6) 0.010(4) -0.015(5) 0.026(4)
C24D 0.179(11) 0.084(7) 0.078(7) 0.011(5) -0.009(7) 0.047(7)
C25D 0.150(9) 0.075(6) 0.083(7) 0.002(5) -0.036(6) 0.029(6)
C26D 0.069(5) 0.082(5) 0.044(4) -0.003(4) -0.005(3) 0.000(4)
N31D 0.086(5) 0.091(5) 0.048(4) -0.017(3) -0.023(3) 0.028(4)
C32D 0.117(7) 0.082(6) 0.056(5) 0.001(4) 0.000(5) 0.041(5)
C33D 0.114(8) 0.181(11) 0.066(6) -0.009(7) -0.033(6) 0.064(8)
C34D 0.163(13) 0.229(16) 0.088(9) -0.038(9) -0.078(9) 0.071(11)
C35D 0.106(8) 0.181(12) 0.090(8) -0.032(8) -0.051(7) 0.039(8)
C36D 0.077(6) 0.156(9) 0.075(6) -0.052(6) -0.026(5) 0.046(6)
N41D 0.047(4) 0.112(5) 0.079(5) -0.043(4) 0.003(3) -0.016(3)
N42D 0.050(3) 0.082(4) 0.064(4) -0.017(3) 0.008(3) -0.001(3)
C43D 0.048(4) 0.157(9) 0.056(5) -0.031(5) -0.003(4) -0.005(5)
C44D 0.069(6) 0.189(10) 0.093(7) -0.023(7) -0.005(5) 0.005(6)
C45D 0.090(7) 0.142(9) 0.156(10) -0.035(8) 0.025(7) -0.026(6)
C46D 0.064(5) 0.057(4) 0.078(5) 0.003(4) 0.011(4) -0.007(3)
C51D 0.052(4) 0.079(5) 0.045(4) -0.003(3) -0.002(3) -0.002(3)
C52D 0.059(4) 0.083(5) 0.072(5) -0.033(4) 0.008(4) 0.013(4)
C53D 0.043(4) 0.129(7) 0.067(5) -0.027(5) 0.006(4) -0.010(4)
C54D 0.066(5) 0.078(5) 0.059(5) -0.008(4) 0.005(4) 0.006(4)
O55D 0.051(3) 0.077(3) 0.046(3) -0.002(2) 0.004(2) -0.008(2)
N11E 0.072(4) 0.057(4) 0.059(4) -0.013(3) 0.018(3) -0.002(3)
C12E 0.081(5) 0.070(5) 0.063(5) 0.004(4) 0.018(4) 0.002(4)
C13E 0.164(10) 0.050(5) 0.074(6) 0.002(4) 0.041(6) -0.008(5)
C14E 0.110(7) 0.070(6) 0.098(7) -0.009(5) 0.057(6) -0.026(5)
C15E 0.082(6) 0.085(6) 0.067(5) -0.018(5) 0.016(4) -0.023(5)
C16E 0.052(4) 0.076(5) 0.052(4) -0.011(4) 0.007(3) -0.014(4)
N21E 0.083(4) 0.083(5) 0.031(3) -0.003(3) -0.002(3) 0.028(3)
N22E 0.058(3) 0.076(4) 0.041(3) -0.006(3) 0.015(3) 0.000(3)
C23E 0.033(3) 0.101(6) 0.042(4) -0.005(4) 0.003(3) -0.011(3)
C24E 0.038(4) 0.123(8) 0.066(5) -0.009(5) 0.000(3) -0.018(4)
C25E 0.064(5) 0.141(9) 0.051(5) 0.017(5) -0.004(4) 0.033(5)
C26E 0.125(7) 0.062(5) 0.038(4) -0.002(3) 0.006(4) 0.016(4)
N31E 0.054(3) 0.054(3) 0.046(3) 0.004(2) 0.008(3) 0.005(3)
C32E 0.066(5) 0.053(4) 0.074(5) 0.013(4) 0.006(4) 0.011(3)
C33E 0.092(6) 0.087(6) 0.053(5) 0.012(4) 0.018(4) 0.025(5)
C34E 0.048(4) 0.094(6) 0.156(10) 0.066(7) -0.007(5) -0.003(4)
C35E 0.069(5) 0.066(5) 0.076(5) 0.018(4) 0.012(4) 0.011(4)
C36E 0.055(4) 0.048(4) 0.081(6) 0.013(4) 0.000(4) 0.003(3)
N41E 0.110(5) 0.053(4) 0.062(4) -0.012(3) -0.021(4) 0.019(4)
N42E 0.060(3) 0.063(4) 0.053(3) -0.012(3) -0.004(3) 0.005(3)
C43E 0.083(5) 0.057(4) 0.051(4) -0.003(3) -0.004(4) -0.005(4)
C44E 0.092(6) 0.075(5) 0.060(5) -0.002(4) -0.003(4) -0.001(5)
C45E 0.142(9) 0.068(5) 0.054(5) 0.004(4) 0.013(5) 0.013(5)
C46E 0.080(6) 0.071(5) 0.089(6) -0.019(5) -0.019(5) 0.025(4)
C51E 0.133(8) 0.065(5) 0.057(5) -0.007(4) -0.022(5) 0.028(5)
C52E 0.072(5) 0.087(6) 0.102(7) -0.028(5) -0.012(5) 0.021(4)
C53E 0.078(6) 0.107(7) 0.070(6) -0.030(5) -0.016(4) 0.032(5)
C54E 0.081(6) 0.092(6) 0.059(5) -0.002(4) 0.005(4) 0.051(5)
O55E 0.134(5) 0.073(3) 0.044(3) 0.006(2) -0.009(3) 0.036(3)
N11F 0.063(4) 0.067(4) 0.060(4) -0.026(3) 0.000(3) 0.002(3)
C12F 0.065(5) 0.122(7) 0.114(7) -0.060(6) 0.014(5) -0.008(5)
C13F 0.072(6) 0.085(6) 0.159(10) -0.050(7) 0.025(6) -0.020(5)
C14F 0.086(6) 0.104(7) 0.087(6) -0.051(5) -0.006(5) -0.023(5)
C15F 0.071(5) 0.099(6) 0.058(5) -0.017(4) -0.016(4) 0.018(5)
C16F 0.049(4) 0.081(5) 0.045(4) -0.019(4) -0.006(3) 0.011(4)
N21F 0.095(5) 0.068(4) 0.061(4) 0.007(3) 0.018(4) 0.023(4)
N22F 0.066(4) 0.067(4) 0.050(3) 0.006(3) 0.025(3) 0.008(3)
C23F 0.082(5) 0.072(5) 0.040(4) -0.010(3) 0.005(4) 0.012(4)
C24F 0.130(7) 0.080(6) 0.032(4) -0.001(4) 0.012(4) 0.026(5)
C25F 0.120(7) 0.070(5) 0.058(5) 0.006(4) 0.037(5) 0.010(5)
C26F 0.096(6) 0.063(5) 0.071(6) 0.003(4) 0.024(5) -0.009(4)
N31F 0.060(4) 0.074(4) 0.036(3) 0.013(3) -0.003(2) 0.011(3)
C32F 0.061(5) 0.115(7) 0.065(5) -0.008(5) -0.004(4) 0.004(5)
C33F 0.064(5) 0.088(6) 0.093(6) 0.025(5) 0.014(4) 0.007(4)
C34F 0.066(5) 0.099(7) 0.108(7) 0.008(6) 0.025(5) 0.016(5)
C35F 0.081(6) 0.073(5) 0.067(5) -0.004(4) -0.009(4) 0.029(4)
C36F 0.081(5) 0.078(5) 0.043(4) -0.006(4) 0.015(4) 0.006(4)
N41F 0.089(5) 0.068(4) 0.045(3) 0.004(3) 0.016(3) 0.010(3)
N42F 0.066(4) 0.071(4) 0.049(3) 0.011(3) 0.031(3) 0.010(3)
C43F 0.054(4) 0.067(4) 0.040(4) -0.009(3) -0.002(3) 0.020(3)
C44F 0.081(5) 0.071(5) 0.052(4) 0.012(4) 0.003(4) 0.020(4)
C45F 0.100(6) 0.054(4) 0.058(5) 0.003(3) 0.020(4) 0.014(4)
C46F 0.067(5) 0.071(5) 0.059(5) 0.017(4) 0.016(4) 0.017(4)
C51F 0.059(4) 0.058(4) 0.083(6) -0.001(4) 0.027(4) -0.016(4)
C52F 0.080(6) 0.123(8) 0.163(9) -0.056(7) -0.030(6) 0.007(6)
C53F 0.103(7) 0.061(5) 0.155(10) -0.022(6) -0.042(7) 0.017(5)
C54F 0.058(5) 0.075(5) 0.108(7) 0.004(5) 0.035(5) -0.010(4)
O55F 0.077(3) 0.061(3) 0.056(3) 0.016(2) 0.022(2) 0.003(2)

loop_
_atom_type_symbol
_atom_type_description
_atom_type_scat_dispersion_real
_atom_type_scat_dispersion_imag
_atom_type_scat_source
C C 0.0033 0.0016 'International Tables Vol C Tables 4.2.6.8 and 6.1.1.4'
H H 0.0000 0.0000 'International Tables Vol C Tables 4.2.6.8 and 6.1.1.4'
B B 0.0013 0.0007 'International Tables Vol C Tables 4.2.6.8 and 6.1.1.4'
N N 0.0061 0.0033 'International Tables Vol C Tables 4.2.6.8 and 6.1.1.4'
O O 0.0106 0.0060 'International Tables Vol C Tables 4.2.6.8 and 6.1.1.4'
F F 0.0171 0.0103 'International Tables Vol C Tables 4.2.6.8 and 6.1.1.4'
Cu Cu 0.3201 1.2651 'International Tables Vol C Tables 4.2.6.8 and 6.1.1.4'

loop_
_geom_angle_atom_site_label_1
_geom_angle_atom_site_label_2
_geom_angle_atom_site_label_3
_geom_angle
_geom_angle_site_symmetry_1
_geom_angle_site_symmetry_3
N11B Cu1 N11A 174.92(18) . .
N11B Cu1 N22A 98.89(17) . .
N11A Cu1 N22A 80.31(17) . .
N11B Cu1 N11C 88.45(18) . .
N11A Cu1 N11C 93.01(18) . .
N22A Cu1 N11C 169.62(19) . .
N11B Cu1 N22B 77.2(8) . 2_665
N11A Cu1 N22B 97.8(8) . 2_665
N22A Cu1 N22B 93.6(6) . 2_665
N11C Cu1 N22B 95.1(6) . 2_665
N11B Cu1 N22C 96.63(18) . .
N11A Cu1 N22C 88.45(19) . .
N22A Cu1 N22C 96.21(18) . .
N11C Cu1 N22C 75.54(19) . .
N22B Cu1 N22C 169.1(6) 2_665 .
N31B Cu2 N31A 177.79(16) . .
N31B Cu2 N42B 80.26(16) . .
N31A Cu2 N42B 100.99(17) . .
N31B Cu2 N11D 93.82(17) . .
N31A Cu2 N11D 85.18(17) . .
N42B Cu2 N11D 170.51(18) . .
N31B Cu2 N42A 101.00(16) . .
N31A Cu2 N42A 77.11(15) . .
N42B Cu2 N42A 94.74(17) . .
N11D Cu2 N42A 93.66(18) . .
N31B Cu2 N22D 87.51(17) . .
N31A Cu2 N22D 94.14(16) . .
N42B Cu2 N22D 96.73(16) . .
N11D Cu2 N22D 75.49(17) . .
N42A Cu2 N22D 166.74(16) . .
N11F Cu3 N22E 99.35(19) . .
N11F Cu3 N11E 176.50(18) . .
N22E Cu3 N11E 80.59(17) . .
N11F Cu3 N31D 87.7(2) . .
N22E Cu3 N31D 168.97(18) . .
N11E Cu3 N31D 92.9(2) . .
N11F Cu3 N22F 77.97(16) . .
N22E Cu3 N22F 95.99(17) . .
N11E Cu3 N22F 98.55(17) . .
N31D Cu3 N22F 93.76(19) . .
N11F Cu3 N42D 94.38(18) . .
N22E Cu3 N42D 94.56(17) . .
N11E Cu3 N42D 89.10(18) . .
N31D Cu3 N42D 76.35(18) . .
N22F Cu3 N42D 167.85(17) . .
N31F Cu4 N31E 176.36(18) . .
N31F Cu4 N42F 80.88(17) . .
N31E Cu4 N42F 101.16(16) . .
N31F Cu4 N31C 93.30(19) . 2_665
N31E Cu4 N31C 85.16(18) . 2_665
N42F Cu4 N31C 169.3(2) . 2_665
N31F Cu4 N42E 100.3(11) . 2_665
N31E Cu4 N42E 76.6(11) . 2_665
N42F Cu4 N42E 96.3(5) . 2_665
N31C Cu4 N42E 93.6(5) 2_665 2_665
N31F Cu4 N42C 88(2) . 2_665
N31E Cu4 N42C 95(2) . 2_665
N42F Cu4 N42C 95.2(13) . 2_665
N31C Cu4 N42C 75.5(13) 2_665 2_665
N42E Cu4 N42C 166.7(19) 2_665 2_665
C12A N11A C16A 120.0 . .
C12A N11A Cu1 125.8(2) . .
C16A N11A Cu1 114.2(2) . .
C13A C12A N11A 120.0 . .
C13A C12A H12A 120.0 . .
N11A C12A H12A 120.0 . .
C12A C13A C14A 120.0 . .
C12A C13A H13A 120.0 . .
C14A C13A H13A 120.0 . .
C13A C14A C15A 120.0 . .
C13A C14A H14A 120.0 . .
C15A C14A H14A 120.0 . .
C16A C15A C14A 120.0 . .
C16A C15A H15A 120.0 . .
C14A C15A H15A 120.0 . .
C23A C16A C15A 123.8(3) . .
C23A C16A N11A 116.2(3) . .
C15A C16A N11A 120.0 . .
C26A N21A N22A 124.2(4) . .
C26A N21A C25A 127.8(4) . .
N22A N21A C25A 108.0 . .
N21A N22A C23A 108.0 . .
N21A N22A Cu1 140.2(2) . .
C23A N22A Cu1 111.4(2) . .
C16A C23A C24A 134.5(4) . .
C16A C23A N22A 117.5(4) . .
C24A C23A N22A 108.0 . .
C25A C24A C23A 108.0 . .
C25A C24A H24A 126.0 . .
C23A C24A H24A 126.0 . .
C24A C25A N21A 108.0 . .
C24A C25A H25A 126.0 . .
N21A C25A H25A 126.0 . .
N21A C26A C51A 110.7(6) . .
N21A C26A H26A 109.5 . .
C51A C26A H26A 109.5 . .
N21A C26A H26B 109.5 . .
C51A C26A H26B 109.5 . .
H26A C26A H26B 108.1 . .
C32A N31A C36A 120.0 . .
C32A N31A Cu2 122.1(2) . .
C36A N31A Cu2 117.1(2) . .
N31A C32A C33A 120.0 . .
N31A C32A H32A 120.0 . .
C33A C32A H32A 120.0 . .
C34A C33A C32A 120.0 . .
C34A C33A H33A 120.0 . .
C32A C33A H33A 120.0 . .
C35A C34A C33A 120.0 . .
C35A C34A H34A 120.0 . .
C33A C34A H34A 120.0 . .
C36A C35A C34A 120.0 . .
C36A C35A H35A 120.0 . .
C34A C35A H35A 120.0 . .
C43A C36A C35A 122.3(3) . .
C43A C36A N31A 117.7(3) . .
C35A C36A N31A 120.0 . .
N42A N41A C45A 108.0 . .
N42A N41A C46A 120.9(4) . .
C45A N41A C46A 130.6(4) . .
N41A N42A C43A 108.0 . .
N41A N42A Cu2 140.9(2) . .
C43A N42A Cu2 108.7(2) . .
C36A C43A C44A 134.3(3) . .
C36A C43A N42A 117.6(3) . .
C44A C43A N42A 108.0 . .
C45A C44A C43A 108.0 . .
C45A C44A H44A 126.0 . .
C43A C44A H44A 126.0 . .
C44A C45A N41A 108.0 . .
C44A C45A H45A 126.0 . .
N41A C45A H45A 126.0 . .
N41A C46A C54A 107.9(5) . .
N41A C46A H46A 110.1 . .
C54A C46A H46A 110.1 . .
N41A C46A H46B 110.1 . .
C54A C46A H46B 110.1 . .
H46A C46A H46B 108.4 . .
C52A C51A O55A 108.0 . .
C52A C51A C26A 136.6(4) . .
O55A C51A C26A 115.2(4) . .
C53A C52A C51A 108.0 . .
C53A C52A H52A 126.0 . .
C51A C52A H52A 126.0 . .
C52A C53A C54A 108.0 . .
C52A C53A H53A 126.0 . .
C54A C53A H53A 126.0 . .
O55A C54A C53A 108.0 . .
O55A C54A C46A 114.2(5) . .
C53A C54A C46A 137.8(5) . .
C54A O55A C51A 108.0 . .
C12B N11B C16B 120.0 . .
C12B N11B Cu1 121.1(2) . .
C16B N11B Cu1 118.9(2) . .
N11B C12B C13B 120.0 . .
N11B C12B H12B 120.0 . .
C13B C12B H12B 120.0 . .
C14B C13B C12B 120.0 . .
C14B C13B H13B 120.0 . .
C12B C13B H13B 120.0 . .
C13B C14B C15B 120.0 . .
C13B C14B H14B 120.0 . .
C15B C14B H14B 120.0 . .
C14B C15B C16B 120.0 . .
C14B C15B H15B 120.0 . .
C16B C15B H15B 120.0 . .
C23B C16B C15B 122.9(11) 2_665 .
C23B C16B N11B 117.1(11) 2_665 .
C15B C16B N11B 120.0 . .
C26B N21B N22B 119.8(5) . .
C26B N21B C25B 131.7(5) . .
N22B N21B C25B 108.0 . .
N21B N22B C23B 108.0 . .
N21B N22B Cu1 145.1(2) . 2_665
C23B N22B Cu1 106.5(2) . 2_665
C16B C23B C24B 132.2(13) 2_665 .
C16B C23B N22B 119.7(13) 2_665 .
C24B C23B N22B 108.0 . .
C25B C24B C23B 108.0 . .
C25B C24B H24B 126.0 . .
C23B C24B H24B 126.0 . .
C24B C25B N21B 108.0 . .
C24B C25B H25B 126.0 . .
N21B C25B H25B 126.0 . .
N21B C26B C51B 113.3(6) . .
N21B C26B H26C 108.9 . .
C51B C26B H26C 108.9 . .
N21B C26B H26D 108.9 . .
C51B C26B H26D 108.9 . .
H26C C26B H26D 107.7 . .
C32B N31B C36B 120.0 . .
C32B N31B Cu2 125.3(2) . .
C36B N31B Cu2 114.7(2) . .
C33B C32B N31B 120.0 . .
C33B C32B H32B 120.0 . .
N31B C32B H32B 120.0 . .
C32B C33B C34B 120.0 . .
C32B C33B H33B 120.0 . .
C34B C33B H33B 120.0 . .
C35B C34B C33B 120.0 . .
C35B C34B H34B 120.0 . .
C33B C34B H34B 120.0 . .
C34B C35B C36B 120.0 . .
C34B C35B H35B 120.0 . .
C36B C35B H35B 120.0 . .
C43B C36B C35B 124.7(3) . .
C43B C36B N31B 115.3(3) . .
C35B C36B N31B 120.0 . .
C46B N41B N42B 123.6(5) . .
C46B N41B C45B 127.9(5) . .
N42B N41B C45B 108.0 . .
C43B N42B N41B 108.0 . .
C43B N42B Cu2 111.0(2) . .
N41B N42B Cu2 140.6(2) . .
C36B C43B C44B 133.7(4) . .
C36B C43B N42B 118.3(4) . .
C44B C43B N42B 108.0 . .
C45B C44B C43B 108.0 . .
C45B C44B H44B 126.0 . .
C43B C44B H44B 126.0 . .
C44B C45B N41B 108.0 . .
C44B C45B H45B 126.0 . .
N41B C45B H45B 126.0 . .
N41B C46B C54B 115.1(6) . .
N41B C46B H46C 108.5 . .
C54B C46B H46C 108.5 . .
N41B C46B H46D 108.5 . .
C54B C46B H46D 108.5 . .
H46C C46B H46D 107.5 . .
C52B C51B O55B 108.0 . .
C52B C51B C26B 136.9(5) . .
O55B C51B C26B 115.1(5) . .
C53B C52B C51B 108.0 . .
C53B C52B H52B 126.0 . .
C51B C52B H52B 126.0 . .
C52B C53B C54B 108.0 . .
C52B C53B H53B 126.0 . .
C54B C53B H53B 126.0 . .
C46B C54B O55B 119.1(5) . .
C46B C54B C53B 132.9(5) . .
O55B C54B C53B 108.0 . .
C54B O55B C51B 108.0 . .
C12C N11C C16C 120.0 . .
C12C N11C Cu1 120.6(3) . .
C16C N11C Cu1 119.3(3) . .
C13C C12C N11C 120.0 . .
C13C C12C H12C 120.0 . .
N11C C12C H12C 120.0 . .
C12C C13C C14C 120.0 . .
C12C C13C H13C 120.0 . .
C14C C13C H13C 120.0 . .
C15C C14C C13C 120.0 . .
C15C C14C H14C 120.0 . .
C13C C14C H14C 120.0 . .
C14C C15C C16C 120.0 . .
C14C C15C H15C 120.0 . .
C16C C15C H15C 120.0 . .
C23C C16C C15C 123.0(4) . .
C23C C16C N11C 117.0(4) . .
C15C C16C N11C 120.0 . .
C26C N21C N22C 122.5(6) . .
C26C N21C C25C 129.2(6) . .
N22C N21C C25C 108.0 . .
C23C N22C N21C 108.0 . .
C23C N22C Cu1 107.0(3) . .
N21C N22C Cu1 145.0(3) . .
C16C C23C N22C 120.9(5) . .
C16C C23C C24C 131.1(5) . .
N22C C23C C24C 108.0 . .
C25C C24C C23C 108.0 . .
C25C C24C H24C 126.0 . .
C23C C24C H24C 126.0 . .
N21C C25C C24C 108.0 . .
N21C C25C H25C 126.0 . .
C24C C25C H25C 126.0 . .
N21C C26C C51C 112.7(7) . .
N21C C26C H26E 109.0 . .
C51C C26C H26E 109.0 . .
N21C C26C H26F 109.0 . .
C51C C26C H26F 109.0 . .
H26E C26C H26F 107.8 . .
C32C N31C C36C 120.0 . .
C32C N31C Cu4 122.5(3) . 2_665
C36C N31C Cu4 116.2(3) . 2_665
N31C C32C C33C 120.0 . .
N31C C32C H32C 120.0 . .
C33C C32C H32C 120.0 . .
C34C C33C C32C 120.0 . .
C34C C33C H33C 120.0 . .
C32C C33C H33C 120.0 . .
C33C C34C C35C 120.0 . .
C33C C34C H34C 120.0 . .
C35C C34C H34C 120.0 . .
C36C C35C C34C 120.0 . .
C36C C35C H35C 120.0 . .
C34C C35C H35C 120.0 . .
C43C C36C C35C 121.8(5) . .
C43C C36C N31C 118.1(5) . .
C35C C36C N31C 120.0 . .
C46C N41C N42C 123.4(6) . .
C46C N41C C45C 127.2(6) . .
N42C N41C C45C 108.0 . .
N41C N42C C43C 108.0 . .
N41C N42C Cu4 143.5(3) . 2_665
C43C N42C Cu4 107.5(3) . 2_665
C36C C43C C44C 132.2(5) . .
C36C C43C N42C 119.8(5) . .
C44C C43C N42C 108.0 . .
C43C C44C C45C 108.0 . .
C43C C44C H44C 126.0 . .
C45C C44C H44C 126.0 . .
C44C C45C N41C 108.0 . .
C44C C45C H45C 126.0 . .
N41C C45C H45C 126.0 . .
N41C C46C C54C 109.3(7) . .
N41C C46C H46E 109.8 . .
C54C C46C H46E 109.8 . .
N41C C46C H46F 109.8 . .
C54C C46C H46F 109.8 . .
H46E C46C H46F 108.3 . .
C52C C51C O55C 108.0 . .
C52C C51C C26C 133.5(5) . .
O55C C51C C26C 118.5(5) . .
C51C C52C C53C 108.0 . .
C51C C52C H52C 126.0 . .
C53C C52C H52C 126.0 . .
C54C C53C C52C 108.0 . .
C54C C53C H53C 126.0 . .
C52C C53C H53C 126.0 . .
C46C C54C O55C 115.0(6) . .
C46C C54C C53C 136.9(6) . .
O55C C54C C53C 108.0 . .
C54C O55C C51C 108.0 . .
C12D N11D C16D 120.0 . .
C12D N11D Cu2 121.6(3) . .
C16D N11D Cu2 118.2(3) . .
C13D C12D N11D 120.0 . .
C13D C12D H12D 120.0 . .
N11D C12D H12D 120.0 . .
C12D C13D C14D 120.0 . .
C12D C13D H13D 120.0 . .
C14D C13D H13D 120.0 . .
C15D C14D C13D 120.0 . .
C15D C14D H14D 120.0 . .
C13D C14D H14D 120.0 . .
C16D C15D C14D 120.0 . .
C16D C15D H15D 120.0 . .
C14D C15D H15D 120.0 . .
C23D C16D C15D 122.6(4) . .
C23D C16D N11D 117.4(4) . .
C15D C16D N11D 120.0 . .
C26D N21D N22D 121.1(5) . .
C26D N21D C25D 130.3(5) . .
N22D N21D C25D 108.0 . .
N21D N22D C23D 108.0 . .
N21D N22D Cu2 143.9(3) . .
C23D N22D Cu2 107.1(2) . .
C16D C23D C24D 131.4(4) . .
C16D C23D N22D 120.5(4) . .
C24D C23D N22D 108.0 . .
C23D C24D C25D 108.0 . .
C23D C24D H24D 126.0 . .
C25D C24D H24D 126.0 . .
C24D C25D N21D 108.0 . .
C24D C25D H25D 126.0 . .
N21D C25D H25D 126.0 . .
N21D C26D C51D 107.5(6) . .
N21D C26D H26G 110.2 . .
C51D C26D H26G 110.2 . .
N21D C26D H26H 110.2 . .
C51D C26D H26H 110.2 . .
H26G C26D H26H 108.5 . .
C32D N31D C36D 120.0 . .
C32D N31D Cu3 122.6(3) . .
C36D N31D Cu3 117.2(3) . .
C33D C32D N31D 120.0 . .
C33D C32D H32D 120.0 . .
N31D C32D H32D 120.0 . .
C32D C33D C34D 120.0 . .
C32D C33D H33D 120.0 . .
C34D C33D H33D 120.0 . .
C35D C34D C33D 120.0 . .
C35D C34D H34D 120.0 . .
C33D C34D H34D 120.0 . .
C34D C35D C36D 120.0 . .
C34D C35D H35D 120.0 . .
C36D C35D H35D 120.0 . .
C43D C36D C35D 120.9(4) . .
C43D C36D N31D 119.1(4) . .
C35D C36D N31D 120.0 . .
C45D N41D N42D 108.0 . .
C45D N41D C46D 129.3(5) . .
N42D N41D C46D 122.4(5) . .
N41D N42D C43D 108.0 . .
N41D N42D Cu3 141.0(3) . .
C43D N42D Cu3 105.5(3) . .
C36D C43D C44D 132.2(4) . .
C36D C43D N42D 119.5(4) . .
C44D C43D N42D 108.0 . .
C45D C44D C43D 108.0 . .
C45D C44D H44D 126.0 . .
C43D C44D H44D 126.0 . .
C44D C45D N41D 108.0 . .
C44D C45D H45D 126.0 . .
N41D C45D H45D 126.0 . .
N41D C46D C54D 114.8(6) . .
N41D C46D H46G 108.6 . .
C54D C46D H46G 108.6 . .
N41D C46D H46H 108.6 . .
C54D C46D H46H 108.6 . .
H46G C46D H46H 107.5 . .
C52D C51D O55D 108.0 . .
C52D C51D C26D 135.8(4) . .
O55D C51D C26D 116.1(4) . .
C51D C52D C53D 108.0 . .
C51D C52D H52D 126.0 . .
C53D C52D H52D 126.0 . .
C54D C53D C52D 108.0 . .
C54D C53D H53D 126.0 . .
C52D C53D H53D 126.0 . .
O55D C54D C53D 108.0 . .
O55D C54D C46D 118.6(4) . .
C53D C54D C46D 133.4(4) . .
C54D O55D C51D 108.0 . .
C12E N11E C16E 120.0 . .
C12E N11E Cu3 124.7(3) . .
C16E N11E Cu3 114.9(3) . .
C13E C12E N11E 120.0 . .
C13E C12E H12E 120.0 . .
N11E C12E H12E 120.0 . .
C14E C13E C12E 120.0 . .
C14E C13E H13E 120.0 . .
C12E C13E H13E 120.0 . .
C15E C14E C13E 120.0 . .
C15E C14E H14E 120.0 . .
C13E C14E H14E 120.0 . .
C14E C15E C16E 120.0 . .
C14E C15E H15E 120.0 . .
C16E C15E H15E 120.0 . .
C23E C16E C15E 125.9(4) . .
C23E C16E N11E 114.1(4) . .
C15E C16E N11E 120.0 . .
N22E N21E C25E 108.0 . .
N22E N21E C26E 121.1(5) . .
C25E N21E C26E 130.8(5) . .
C23E N22E N21E 108.0 . .
C23E N22E Cu3 111.1(2) . .
N21E N22E Cu3 140.9(2) . .
C16E C23E N22E 119.1(4) . .
C16E C23E C24E 132.8(4) . .
N22E C23E C24E 108.0 . .
C25E C24E C23E 108.0 . .
C25E C24E H24E 126.0 . .
C23E C24E H24E 126.0 . .
C24E C25E N21E 108.0 . .
C24E C25E H25E 126.0 . .
N21E C25E H25E 126.0 . .
N21E C26E C51E 109.1(6) . .
N21E C26E H26I 109.9 . .
C51E C26E H26I 109.9 . .
N21E C26E H26J 109.9 . .
C51E C26E H26J 109.9 . .
H26I C26E H26J 108.3 . .
C32E N31E C36E 120.0 . .
C32E N31E Cu4 121.7(2) . .
C36E N31E Cu4 116.8(2) . .
C33E C32E N31E 120.0 . .
C33E C32E H32E 120.0 . .
N31E C32E H32E 120.0 . .
C32E C33E C34E 120.0 . .
C32E C33E H33E 120.0 . .
C34E C33E H33E 120.0 . .
C35E C34E C33E 120.0 . .
C35E C34E H34E 120.0 . .
C33E C34E H34E 120.0 . .
C36E C35E C34E 120.0 . .
C36E C35E H35E 120.0 . .
C34E C35E H35E 120.0 . .
C43E C36E C35E 122.4(17) 2_665 .
C43E C36E N31E 117.6(17) 2_665 .
C35E C36E N31E 120.0 . .
C46E N41E N42E 120.2(5) . .
C46E N41E C45E 130.6(5) . .
N42E N41E C45E 108.0 . .
C43E N42E N41E 108.0 . .
C43E N42E Cu4 108.4(2) . 2_665
N41E N42E Cu4 139.5(3) . 2_665
C36E C43E N42E 117.2(16) 2_665 .
C36E C43E C44E 134.3(16) 2_665 .
N42E C43E C44E 108.0 . .
C43E C44E C45E 108.0 . .
C43E C44E H44E 126.0 . .
C45E C44E H44E 126.0 . .
N41E C45E C44E 108.0 . .
N41E C45E H45E 126.0 . .
C44E C45E H45E 126.0 . .
N41E C46E C54E 110.7(7) . .
N41E C46E H46I 109.5 . .
C54E C46E H46I 109.5 . .
N41E C46E H46J 109.5 . .
C54E C46E H46J 109.5 . .
H46I C46E H46J 108.1 . .
O55E C51E C52E 108.0 . .
O55E C51E C26E 114.6(5) . .
C52E C51E C26E 137.4(5) . .
C53E C52E C51E 108.0 . .
C53E C52E H52E 126.0 . .
C51E C52E H52E 126.0 . .
C52E C53E C54E 108.0 . .
C52E C53E H53E 126.0 . .
C54E C53E H53E 126.0 . .
O55E C54E C53E 108.0 . .
O55E C54E C46E 114.8(5) . .
C53E C54E C46E 137.2(5) . .
C51E O55E C54E 108.0 . .
C12F N11F C16F 120.0 . .
C12F N11F Cu3 123.0(2) . .
C16F N11F Cu3 116.7(2) . .
N11F C12F C13F 120.0 . .
N11F C12F H12F 120.0 . .
C13F C12F H12F 120.0 . .
C14F C13F C12F 120.0 . .
C14F C13F H13F 120.0 . .
C12F C13F H13F 120.0 . .
C13F C14F C15F 120.0 . .
C13F C14F H14F 120.0 . .
C15F C14F H14F 120.0 . .
C16F C15F C14F 120.0 . .
C16F C15F H15F 120.0 . .
C14F C15F H15F 120.0 . .
C23F C16F C15F 122.1(4) . .
C23F C16F N11F 117.9(4) . .
C15F C16F N11F 120.0 . .
C26F N21F C25F 130.8(5) . .
C26F N21F N22F 120.9(5) . .
C25F N21F N22F 108.0 . .
C23F N22F N21F 108.0 . .
C23F N22F Cu3 107.1(2) . .
N21F N22F Cu3 144.4(2) . .
C16F C23F N22F 119.0(4) . .
C16F C23F C24F 132.9(4) . .
N22F C23F C24F 108.0 . .
C23F C24F C25F 108.0 . .
C23F C24F H24F 126.0 . .
C25F C24F H24F 126.0 . .
N21F C25F C24F 108.0 . .
N21F C25F H25F 126.0 . .
C24F C25F H25F 126.0 . .
N21F C26F C51F 112.2(6) . .
N21F C26F H26K 109.2 . .
C51F C26F H26K 109.2 . .
N21F C26F H26L 109.2 . .
C51F C26F H26L 109.2 . .
H26K C26F H26L 107.9 . .
C32F N31F C36F 120.0 . .
C32F N31F Cu4 125.7(2) . .
C36F N31F Cu4 114.3(2) . .
C33F C32F N31F 120.0 . .
C33F C32F H32F 120.0 . .
N31F C32F H32F 120.0 . .
C32F C33F C34F 120.0 . .
C32F C33F H33F 120.0 . .
C34F C33F H33F 120.0 . .
C35F C34F C33F 120.0 . .
C35F C34F H34F 120.0 . .
C33F C34F H34F 120.0 . .
C34F C35F C36F 120.0 . .
C34F C35F H35F 120.0 . .
C36F C35F H35F 120.0 . .
C43F C36F C35F 123.4(3) . .
C43F C36F N31F 116.6(3) . .
C35F C36F N31F 120.0 . .
C46F N41F C45F 128.3(4) . .
C46F N41F N42F 123.4(4) . .
C45F N41F N42F 108.0 . .
C43F N42F N41F 108.0 . .
C43F N42F Cu4 110.2(2) . .
N41F N42F Cu4 140.9(2) . .
C36F C43F N42F 117.9(4) . .
C36F C43F C44F 134.0(4) . .
N42F C43F C44F 108.0 . .
C43F C44F C45F 108.0 . .
C43F C44F H44F 126.0 . .
C45F C44F H44F 126.0 . .
N41F C45F C44F 108.0 . .
N41F C45F H45F 126.0 . .
C44F C45F H45F 126.0 . .
N41F C46F C54F 111.3(6) . .
N41F C46F H46K 109.4 . .
C54F C46F H46K 109.4 . .
N41F C46F H46L 109.4 . .
C54F C46F H46L 109.4 . .
H46K C46F H46L 108.0 . .
C26F C51F C52F 135.1(5) . .
C26F C51F O55F 116.9(5) . .
C52F C51F O55F 108.0 . .
C51F C52F C53F 108.0 . .
C51F C52F H52F 126.0 . .
C53F C52F H52F 126.0 . .
C54F C53F C52F 108.0 . .
C54F C53F H53F 126.0 . .
C52F C53F H53F 126.0 . .
O55F C54F C53F 108.0 . .
O55F C54F C46F 116.4(4) . .
C53F C54F C46F 135.6(4) . .
C54F O55F C51F 108.0 . .
F13X B11X F13X 138.1(5) . 2_665
F13X B11X F15X 56.4(3) . 2_665
F13X B11X F15X 107.4(2) 2_665 2_665
F13X B11X F15X 107.4(2) . .
F13X B11X F15X 56.4(3) 2_665 .
F15X B11X F15X 138.3(5) 2_665 .
F13X B11X F12X 110.9(2) . .
F13X B11X F12X 110.9(2) 2_665 .
F15X B11X F12X 110.8(2) 2_665 .
F15X B11X F12X 110.8(2) . .
F13X B11X F14X 55.36(12) . .
F13X B11X F14X 108.4(3) 2_665 .
F15X B11X F14X 108.5(3) 2_665 .
F15X B11X F14X 55.40(12) . .
F12X B11X F14X 110.7(2) . .
F13X B11X F14X 108.4(3) . 2_665
F13X B11X F14X 55.36(12) 2_665 2_665
F15X B11X F14X 55.40(12) 2_665 2_665
F15X B11X F14X 108.5(3) . 2_665
F12X B11X F14X 110.7(2) . 2_665
F14X B11X F14X 138.6(5) . 2_665
F14X F13X F15X 120.0(3) . 2_665
F14X F13X B11X 62.39(13) . .
F15X F13X B11X 61.81(19) 2_665 .
F13X F14X F15X 120.2(3) . .
F13X F14X B11X 62.25(13) . .
F15X F14X B11X 62.25(13) . .
F14X F15X F13X 119.8(3) . 2_665
F14X F15X B11X 62.36(13) . .
F13X F15X B11X 61.77(19) 2_665 .
F15Y B11Y F15Y 139.7(4) 2_665 .
F15Y B11Y F14Y 109.5(3) 2_665 .
F15Y B11Y F14Y 55.05(11) . .
F15Y B11Y F14Y 55.05(11) 2_665 2_665
F15Y B11Y F14Y 109.5(3) . 2_665
F14Y B11Y F14Y 139.3(4) . 2_665
F15Y B11Y F12Y 110.2(2) 2_665 .
F15Y B11Y F12Y 110.2(2) . .
F14Y B11Y F12Y 110.4(2) . .
F14Y B11Y F12Y 110.4(2) 2_665 .
F15Y B11Y F13Y 57.9(3) 2_665 .
F15Y B11Y F13Y 107.13(19) . .
F14Y B11Y F13Y 54.95(11) . .
F14Y B11Y F13Y 109.6(3) 2_665 .
F12Y B11Y F13Y 110.1(2) . .
F15Y B11Y F13Y 107.13(19) 2_665 2_665
F15Y B11Y F13Y 57.9(3) . 2_665
F14Y B11Y F13Y 109.6(3) . 2_665
F14Y B11Y F13Y 54.95(11) 2_665 2_665
F12Y B11Y F13Y 110.1(2) . 2_665
F13Y B11Y F13Y 139.8(4) . 2_665
F14Y F13Y F15Y 119.3(3) . 2_665
F14Y F13Y B11Y 62.45(13) . .
F15Y F13Y B11Y 60.97(18) 2_665 .
F13Y F14Y F15Y 121.3(3) . .
F13Y F14Y B11Y 62.60(13) . .
F15Y F14Y B11Y 62.47(13) . .
F14Y F15Y F13Y 119.5(3) . 2_665
F14Y F15Y B11Y 62.48(13) . .
F13Y F15Y B11Y 61.12(18) 2_665 .
F24X B21 F22 110.5(9) . .
F24X B21 F23X 117.5(10) . .
F22 B21 F23X 106.7(8) . .
F24X B21 F24Y 128.9(10) . .
F22 B21 F24Y 114.5(9) . .
F23X B21 F24Y 25.7(7) . .
F24X B21 F25Y 73.9(8) . .
F22 B21 F25Y 111.6(8) . .
F23X B21 F25Y 132.3(10) . .
F24Y B21 F25Y 109.3(9) . .
F24X B21 F25X 110.6(9) . .
F22 B21 F25X 108.4(8) . .
F23X B21 F25X 102.6(9) . .
F24Y B21 F25X 76.9(8) . .
F25Y B21 F25X 38.7(6) . .
F24X B21 F23Y 36.0(6) . .
F22 B21 F23Y 113.1(8) . .
F23X B21 F23Y 83.5(8) . .
F24Y B21 F23Y 102.0(8) . .
F25Y B21 F23Y 105.7(8) . .
F25X B21 F23Y 134.2(9) . .
F33 B31 F35 108.9(7) . .
F33 B31 F32 110.9(7) . .
F35 B31 F32 109.2(7) . .
F33 B31 F34 110.1(7) . .
F35 B31 F34 107.8(7) . .
F32 B31 F34 109.9(7) . .
F45Y B41 F45X 121.9(11) . .
F45Y B41 F42 117.8(10) . .
F45X B41 F42 116.7(8) . .
F45Y B41 F43Y 115.1(11) . .
F45X B41 F43Y 59.5(8) . .
F42 B41 F43Y 111.1(9) . .
F45Y B41 F44X 28.1(9) . .
F45X B41 F44X 109.3(8) . .
F42 B41 F44X 113.1(8) . .
F43Y B41 F44X 133.9(11) . .
F45Y B41 F43X 78.1(10) . .
F45X B41 F43X 107.8(8) . .
F42 B41 F43X 103.1(8) . .
F43Y B41 F43X 50.5(8) . .
F44X B41 F43X 106.1(8) . .
F45Y B41 F44Y 107.9(11) . .
F45X B41 F44Y 42.5(7) . .
F42 B41 F44Y 100.7(9) . .
F43Y B41 F44Y 101.9(10) . .
F44X B41 F44Y 82.3(10) . .
F43X B41 F44Y 148.9(10) . .
F54X B51 F54Y 80.0(8) . .
F54X B51 F55Y 94.4(8) . .
F54Y B51 F55Y 120.0(9) . .
F54X B51 F53Y 136.1(9) . .
F54Y B51 F53Y 114.5(8) . .
F55Y B51 F53Y 110.0(8) . .
F54X B51 F52X 112.4(8) . .
F54Y B51 F52X 116.9(9) . .
F55Y B51 F52X 120.1(9) . .
F53Y B51 F52X 23.7(5) . .
F54X B51 F55X 116.8(9) . .
F54Y B51 F55X 115.0(9) . .
F55Y B51 F55X 23.3(6) . .
F53Y B51 F55X 95.0(8) . .
F52X B51 F55X 112.2(8) . .
F54X B51 F53X 108.3(8) . .
F54Y B51 F53X 28.2(5) . .
F55Y B51 F53X 117.1(8) . .
F53Y B51 F53X 92.6(7) . .
F52X B51 F53X 104.0(8) . .
F55X B51 F53X 101.5(8) . .
F54X B51 F52Y 34.3(5) . .
F54Y B51 F52Y 104.4(8) . .
F55Y B51 F52Y 102.3(8) . .
F53Y B51 F52Y 103.2(7) . .
F52X B51 F52Y 79.9(7) . .
F55X B51 F52Y 124.2(8) . .
F53X B51 F52Y 129.2(8) . .
F62 B61 F62 108.70(17) 3_566 .
F62 B61 F62 108.70(17) 3_566 2_665
F62 B61 F62 111.0(4) . 2_665
F62 B61 F62 111.0(4) 3_566 4_656
F62 B61 F62 108.70(18) . 4_656
F62 B61 F62 108.70(17) 2_665 4_656
F72 B71 F72 109.2(2) 3_565 .
F72 B71 F72 109.9(4) 3_565 4_655
F72 B71 F72 109.2(2) . 4_655
F72 B71 F72 109.2(2) 3_565 2_665
F72 B71 F72 109.9(4) . 2_665
F72 B71 F72 109.2(2) 4_655 2_665
N12S C11S H11A 109.5 . .
N12S C11S H11B 109.5 . .
H11A C11S H11B 109.5 . .
N12S C11S H11C 109.5 . .
H11A C11S H11C 109.5 . .
H11B C11S H11C 109.5 . .
O13S N12S O14S 124.9(7) . .
O13S N12S C11S 113.5(7) . .
O14S N12S C11S 121.5(7) . .

loop_
_geom_bond_atom_site_label_1
_geom_bond_atom_site_label_2
_geom_bond_distance
_geom_bond_site_symmetry_2
Cu1 N11B 2.002(3) .
Cu1 N11A 2.019(3) .
Cu1 N22A 2.043(3) .
Cu1 N11C 2.051(4) .
Cu1 N22B 2.30(2) 2_665
Cu1 N22C 2.327(4) .
Cu2 N31B 2.016(3) .
Cu2 N31A 2.022(3) .
Cu2 N42B 2.042(3) .
Cu2 N11D 2.084(3) .
Cu2 N42A 2.241(3) .
Cu2 N22D 2.331(3) .
Cu3 N11F 2.017(3) .
Cu3 N22E 2.026(3) .
Cu3 N11E 2.026(3) .
Cu3 N31D 2.037(4) .
Cu3 N22F 2.258(3) .
Cu3 N42D 2.340(4) .
Cu4 N31F 1.986(3) .
Cu4 N31E 2.019(3) .
Cu4 N42F 2.053(3) .
Cu4 N31C 2.104(4) 2_665
Cu4 N42E 2.25(4) 2_665
Cu4 N42C 2.32(6) 2_665
N11A C12A 1.3900 .
N11A C16A 1.3900 .
C12A C13A 1.3900 .
C12A H12A 0.9500 .
C13A C14A 1.3900 .
C13A H13A 0.9500 .
C14A C15A 1.3900 .
C14A H14A 0.9500 .
C15A C16A 1.3900 .
C15A H15A 0.9500 .
C16A C23A 1.350(5) .
N21A C26A 1.373(8) .
N21A N22A 1.4200 .
N21A C25A 1.4200 .
N22A C23A 1.4200 .
C23A C24A 1.4200 .
C24A C25A 1.4200 .
C24A H24A 0.9500 .
C25A H25A 0.9500 .
C26A C51A 1.433(8) .
C26A H26A 0.9900 .
C26A H26B 0.9900 .
N31A C32A 1.3900 .
N31A C36A 1.3900 .
C32A C33A 1.3900 .
C32A H32A 0.9500 .
C33A C34A 1.3900 .
C33A H33A 0.9500 .
C34A C35A 1.3900 .
C34A H34A 0.9500 .
C35A C36A 1.3900 .
C35A H35A 0.9500 .
C36A C43A 1.359(5) .
N41A N42A 1.4200 .
N41A C45A 1.4200 .
N41A C46A 1.443(8) .
N42A C43A 1.4200 .
C43A C44A 1.4200 .
C44A C45A 1.4200 .
C44A H44A 0.9500 .
C45A H45A 0.9500 .
C46A C54A 1.445(8) .
C46A H46A 0.9900 .
C46A H46B 0.9900 .
C51A C52A 1.4200 .
C51A O55A 1.4200 .
C52A C53A 1.4200 .
C52A H52A 0.9500 .
C53A C54A 1.4200 .
C53A H53A 0.9500 .
C54A O55A 1.4200 .
N11B C12B 1.3900 .
N11B C16B 1.3900 .
C12B C13B 1.3900 .
C12B H12B 0.9500 .
C13B C14B 1.3900 .
C13B H13B 0.9500 .
C14B C15B 1.3900 .
C14B H14B 0.9500 .
C15B C16B 1.3900 .
C15B H15B 0.9500 .
C16B C23B 1.35(2) 2_665
N21B C26B 1.358(8) .
N21B N22B 1.4200 .
N21B C25B 1.4200 .
N22B C23B 1.4200 .
N22B Cu1 2.297(4) 2_665
C23B C16B 1.35(2) 2_665
C23B C24B 1.4200 .
C24B C25B 1.4200 .
C24B H24B 0.9500 .
C25B H25B 0.9500 .
C26B C51B 1.431(9) .
C26B H26C 0.9900 .
C26B H26D 0.9900 .
N31B C32B 1.3900 .
N31B C36B 1.3900 .
C32B C33B 1.3900 .
C32B H32B 0.9500 .
C33B C34B 1.3900 .
C33B H33B 0.9500 .
C34B C35B 1.3900 .
C34B H34B 0.9500 .
C35B C36B 1.3900 .
C35B H35B 0.9500 .
C36B C43B 1.346(5) .
N41B C46B 1.364(9) .
N41B N42B 1.4200 .
N41B C45B 1.4200 .
N42B C43B 1.4200 .
C43B C44B 1.4200 .
C44B C45B 1.4200 .
C44B H44B 0.9500 .
C45B H45B 0.9500 .
C46B C54B 1.401(8) .
C46B H46C 0.9900 .
C46B H46D 0.9900 .
C51B C52B 1.4200 .
C51B O55B 1.4200 .
C52B C53B 1.4200 .
C52B H52B 0.9500 .
C53B C54B 1.4200 .
C53B H53B 0.9500 .
C54B O55B 1.4200 .
N11C C12C 1.3900 .
N11C C16C 1.3900 .
C12C C13C 1.3900 .
C12C H12C 0.9500 .
C13C C14C 1.3900 .
C13C H13C 0.9500 .
C14C C15C 1.3900 .
C14C H14C 0.9500 .
C15C C16C 1.3900 .
C15C H15C 0.9500 .
C16C C23C 1.328(6) .
N21C C26C 1.370(10) .
N21C N22C 1.4200 .
N21C C25C 1.4200 .
N22C C23C 1.4200 .
C23C C24C 1.4200 .
C24C C25C 1.4200 .
C24C H24C 0.9500 .
C25C H25C 0.9500 .
C26C C51C 1.498(10) .
C26C H26E 0.9900 .
C26C H26F 0.9900 .
N31C C32C 1.3900 .
N31C C36C 1.3900 .
N31C Cu4 2.104(4) 2_665
C32C C33C 1.3900 .
C32C H32C 0.9500 .
C33C C34C 1.3900 .
C33C H33C 0.9500 .
C34C C35C 1.3900 .
C34C H34C 0.9500 .
C35C C36C 1.3900 .
C35C H35C 0.9500 .
C36C C43C 1.354(8) .
N41C C46C 1.395(11) .
N41C N42C 1.4200 .
N41C C45C 1.4200 .
N42C C43C 1.4200 .
N42C Cu4 2.324(4) 2_665
C43C C44C 1.4200 .
C44C C45C 1.4200 .
C44C H44C 0.9500 .
C45C H45C 0.9500 .
C46C C54C 1.396(10) .
C46C H46E 0.9900 .
C46C H46F 0.9900 .
C51C C52C 1.4200 .
C51C O55C 1.4200 .
C52C C53C 1.4200 .
C52C H52C 0.9500 .
C53C C54C 1.4200 .
C53C H53C 0.9500 .
C54C O55C 1.4200 .
N11D C12D 1.3900 .
N11D C16D 1.3900 .
C12D C13D 1.3900 .
C12D H12D 0.9500 .
C13D C14D 1.3900 .
C13D H13D 0.9500 .
C14D C15D 1.3900 .
C14D H14D 0.9500 .
C15D C16D 1.3900 .
C15D H15D 0.9500 .
C16D C23D 1.347(5) .
N21D C26D 1.400(8) .
N21D N22D 1.4200 .
N21D C25D 1.4200 .
N22D C23D 1.4200 .
C23D C24D 1.4200 .
C24D C25D 1.4200 .
C24D H24D 0.9500 .
C25D H25D 0.9500 .
C26D C51D 1.442(8) .
C26D H26G 0.9900 .
C26D H26H 0.9900 .
N31D C32D 1.3900 .
N31D C36D 1.3900 .
C32D C33D 1.3900 .
C32D H32D 0.9500 .
C33D C34D 1.3900 .
C33D H33D 0.9500 .
C34D C35D 1.3900 .
C34D H34D 0.9500 .
C35D C36D 1.3900 .
C35D H35D 0.9500 .
C36D C43D 1.337(6) .
N41D C45D 1.4200 .
N41D N42D 1.4200 .
N41D C46D 1.420(9) .
N42D C43D 1.4200 .
C43D C44D 1.4200 .
C44D C45D 1.4200 .
C44D H44D 0.9500 .
C45D H45D 0.9500 .
C46D C54D 1.446(8) .
C46D H46G 0.9900 .
C46D H46H 0.9900 .
C51D C52D 1.4200 .
C51D O55D 1.4200 .
C52D C53D 1.4200 .
C52D H52D 0.9500 .
C53D C54D 1.4200 .
C53D H53D 0.9500 .
C54D O55D 1.4200 .
N11E C12E 1.3900 .
N11E C16E 1.3900 .
C12E C13E 1.3900 .
C12E H12E 0.9500 .
C13E C14E 1.3900 .
C13E H13E 0.9500 .
C14E C15E 1.3900 .
C14E H14E 0.9500 .
C15E C16E 1.3900 .
C15E H15E 0.9500 .
C16E C23E 1.360(6) .
N21E N22E 1.4200 .
N21E C25E 1.4200 .
N21E C26E 1.421(9) .
N22E C23E 1.4200 .
C23E C24E 1.4200 .
C24E C25E 1.4200 .
C24E H24E 0.9500 .
C25E H25E 0.9500 .
C26E C51E 1.449(8) .
C26E H26I 0.9900 .
C26E H26J 0.9900 .
N31E C32E 1.3900 .
N31E C36E 1.3900 .
C32E C33E 1.3900 .
C32E H32E 0.9500 .
C33E C34E 1.3900 .
C33E H33E 0.9500 .
C34E C35E 1.3900 .
C34E H34E 0.9500 .
C35E C36E 1.3900 .
C35E H35E 0.9500 .
C36E C43E 1.36(4) 2_665
N41E C46E 1.385(9) .
N41E N42E 1.4200 .
N41E C45E 1.4200 .
N42E C43E 1.4200 .
N42E Cu4 2.249(4) 2_665
C43E C36E 1.36(3) 2_665
C43E C44E 1.4200 .
C44E C45E 1.4200 .
C44E H44E 0.9500 .
C45E H45E 0.9500 .
C46E C54E 1.454(9) .
C46E H46I 0.9900 .
C46E H46J 0.9900 .
C51E O55E 1.4200 .
C51E C52E 1.4200 .
C52E C53E 1.4200 .
C52E H52E 0.9500 .
C53E C54E 1.4200 .
C53E H53E 0.9500 .
C54E O55E 1.4200 .
N11F C12F 1.3900 .
N11F C16F 1.3900 .
C12F C13F 1.3900 .
C12F H12F 0.9500 .
C13F C14F 1.3900 .
C13F H13F 0.9500 .
C14F C15F 1.3900 .
C14F H14F 0.9500 .
C15F C16F 1.3900 .
C15F H15F 0.9500 .
C16F C23F 1.357(5) .
N21F C26F 1.381(9) .
N21F C25F 1.4200 .
N21F N22F 1.4200 .
N22F C23F 1.4200 .
C23F C24F 1.4200 .
C24F C25F 1.4200 .
C24F H24F 0.9500 .
C25F H25F 0.9500 .
C26F C51F 1.399(10) .
C26F H26K 0.9900 .
C26F H26L 0.9900 .
N31F C32F 1.3900 .
N31F C36F 1.3900 .
C32F C33F 1.3900 .
C32F H32F 0.9500 .
C33F C34F 1.3900 .
C33F H33F 0.9500 .
C34F C35F 1.3900 .
C34F H34F 0.9500 .
C35F C36F 1.3900 .
C35F H35F 0.9500 .
C36F C43F 1.334(5) .
N41F C46F 1.385(8) .
N41F C45F 1.4200 .
N41F N42F 1.4200 .
N42F C43F 1.4200 .
C43F C44F 1.4200 .
C44F C45F 1.4200 .
C44F H44F 0.9500 .
C45F H45F 0.9500 .
C46F C54F 1.472(9) .
C46F H46K 0.9900 .
C46F H46L 0.9900 .
C51F C52F 1.4200 .
C51F O55F 1.4200 .
C52F C53F 1.4200 .
C52F H52F 0.9500 .
C53F C54F 1.4200 .
C53F H53F 0.9500 .
C54F O55F 1.4200 .
B11X F13X 1.378(2) .
B11X F13X 1.378(2) 2_665
B11X F15X 1.379(2) 2_665
B11X F15X 1.379(2) .
B11X F12X 1.379(2) .
B11X F14X 1.380(2) .
B11X F14X 1.380(2) 2_665
F13X F14X 1.281(2) .
F13X F15X 1.303(7) 2_665
F14X F15X 1.282(2) .
F15X F13X 1.303(7) 2_665
B11Y F15Y 1.382(2) 2_665
B11Y F15Y 1.382(2) .
B11Y F14Y 1.382(2) .
B11Y F14Y 1.382(2) 2_665
B11Y F12Y 1.383(2) .
B11Y F13Y 1.384(2) .
B11Y F13Y 1.384(2) 2_665
F13Y F14Y 1.276(2) .
F13Y F15Y 1.339(7) 2_665
F14Y F15Y 1.278(2) .
F15Y F13Y 1.339(7) 2_665
B21 F24X 1.304(12) .
B21 F22 1.354(10) .
B21 F23X 1.372(12) .
B21 F24Y 1.388(12) .
B21 F25Y 1.409(12) .
B21 F25X 1.422(12) .
B21 F23Y 1.495(12) .
B31 F33 1.354(10) .
B31 F35 1.376(10) .
B31 F32 1.386(10) .
B31 F34 1.408(10) .
B41 F45Y 1.308(14) .
B41 F45X 1.362(11) .
B41 F42 1.371(10) .
B41 F43Y 1.374(14) .
B41 F44X 1.389(12) .
B41 F43X 1.409(11) .
B41 F44Y 1.454(14) .
B51 F54X 1.300(11) .
B51 F54Y 1.321(11) .
B51 F55Y 1.339(11) .
B51 F53Y 1.368(11) .
B51 F52X 1.385(11) .
B51 F55X 1.403(12) .
B51 F53X 1.482(12) .
B51 F52Y 1.516(11) .
B61 F62 1.385(4) 3_566
B61 F62 1.385(4) .
B61 F62 1.385(4) 2_665
B61 F62 1.385(4) 4_656
B71 F72 1.405(5) 3_565
B71 F72 1.405(5) .
B71 F72 1.405(5) 4_655
B71 F72 1.405(5) 2_665
C11S N12S 1.511(12) .
C11S H11A 0.9800 .
C11S H11B 0.9800 .
C11S H11C 0.9800 .
N12S O13S 1.206(8) .
N12S O14S 1.215(8) .

loop_
_geom_torsion_atom_site_label_1
_geom_torsion_atom_site_label_2
_geom_torsion_atom_site_label_3
_geom_torsion_atom_site_label_4
_geom_torsion
_geom_torsion_site_symmetry_1
_geom_torsion_site_symmetry_4
N11B Cu1 N11A C12A -103(2) . .
N22A Cu1 N11A C12A 175.6(3) . .
N11C Cu1 N11A C12A 3.6(3) . .
N22B Cu1 N11A C12A -92.0(6) 2_665 .
N22C Cu1 N11A C12A 79.0(3) . .
N11B Cu1 N11A C16A 78(2) . .
N22A Cu1 N11A C16A -3.7(2) . .
N11C Cu1 N11A C16A -175.7(2) . .
N22B Cu1 N11A C16A 88.7(6) 2_665 .
N22C Cu1 N11A C16A -100.3(3) . .
C16A N11A C12A C13A 0.0 . .
Cu1 N11A C12A C13A -179.3(3) . .
N11A C12A C13A C14A 0.0 . .
C12A C13A C14A C15A 0.0 . .
C13A C14A C15A C16A 0.0 . .
C14A C15A C16A C23A 178.0(5) . .
C14A C15A C16A N11A 0.0 . .
C12A N11A C16A C23A -178.1(5) . .
Cu1 N11A C16A C23A 1.2(4) . .
C12A N11A C16A C15A 0.0 . .
Cu1 N11A C16A C15A 179.3(3) . .
C26A N21A N22A C23A 178.6(6) . .
C25A N21A N22A C23A 0.0 . .
C26A N21A N22A Cu1 6.7(7) . .
C25A N21A N22A Cu1 -171.9(5) . .
N11B Cu1 N22A N21A 2.2(4) . .
N11A Cu1 N22A N21A 177.1(5) . .
N11C Cu1 N22A N21A -132.4(10) . .
N22B Cu1 N22A N21A 79.8(9) 2_665 .
N22C Cu1 N22A N21A -95.5(4) . .
N11B Cu1 N22A C23A -169.5(2) . .
N11A Cu1 N22A C23A 5.4(3) . .
N11C Cu1 N22A C23A 55.8(11) . .
N22B Cu1 N22A C23A -91.9(8) 2_665 .
N22C Cu1 N22A C23A 92.7(3) . .
C15A C16A C23A C24A 4.2(7) . .
N11A C16A C23A C24A -177.7(4) . .
C15A C16A C23A N22A -174.4(3) . .
N11A C16A C23A N22A 3.7(5) . .
N21A N22A C23A C16A 178.9(5) . .
Cu1 N22A C23A C16A -6.6(4) . .
N21A N22A C23A C24A 0.0 . .
Cu1 N22A C23A C24A 174.4(3) . .
C16A C23A C24A C25A -178.7(6) . .
N22A C23A C24A C25A 0.0 . .
C23A C24A C25A N21A 0.0 . .
C26A N21A C25A C24A -178.5(6) . .
N22A N21A C25A C24A 0.0 . .
N22A N21A C26A C51A -85.2(7) . .
C25A N21A C26A C51A 93.1(6) . .
N31B Cu2 N31A C32A 149(4) . .
N42B Cu2 N31A C32A -86.5(3) . .
N11D Cu2 N31A C32A 86.2(3) . .
N42A Cu2 N31A C32A -178.9(3) . .
N22D Cu2 N31A C32A 11.2(3) . .
N31B Cu2 N31A C36A -20(5) . .
N42B Cu2 N31A C36A 104.0(2) . .
N11D Cu2 N31A C36A -83.3(2) . .
N42A Cu2 N31A C36A 11.6(2) . .
N22D Cu2 N31A C36A -158.3(2) . .
C36A N31A C32A C33A 0.0 . .
Cu2 N31A C32A C33A -169.2(3) . .
N31A C32A C33A C34A 0.0 . .
C32A C33A C34A C35A 0.0 . .
C33A C34A C35A C36A 0.0 . .
C34A C35A C36A C43A 179.8(5) . .
C34A C35A C36A N31A 0.0 . .
C32A N31A C36A C43A -179.8(5) . .
Cu2 N31A C36A C43A -10.1(4) . .
C32A N31A C36A C35A 0.0 . .
Cu2 N31A C36A C35A 169.7(3) . .
C45A N41A N42A C43A 0.0 . .
C46A N41A N42A C43A 172.7(5) . .
C45A N41A N42A Cu2 159.3(5) . .
C46A N41A N42A Cu2 -28.1(7) . .
N31B Cu2 N42A N41A 8.3(4) . .
N31A Cu2 N42A N41A -170.5(4) . .
N42B Cu2 N42A N41A 89.3(4) . .
N11D Cu2 N42A N41A -86.3(4) . .
N22D Cu2 N42A N41A -120.9(7) . .
N31B Cu2 N42A C43A 167.5(2) . .
N31A Cu2 N42A C43A -11.3(2) . .
N42B Cu2 N42A C43A -111.5(2) . .
N11D Cu2 N42A C43A 72.9(3) . .
N22D Cu2 N42A C43A 38.3(8) . .
C35A C36A C43A C44A -5.6(7) . .
N31A C36A C43A C44A 174.2(4) . .
C35A C36A C43A N42A 179.1(3) . .
N31A C36A C43A N42A -1.1(5) . .
N41A N42A C43A C36A 176.5(5) . .
Cu2 N42A C43A C36A 10.1(4) . .
N41A N42A C43A C44A 0.0 . .
Cu2 N42A C43A C44A -166.4(3) . .
C36A C43A C44A C45A -175.6(6) . .
N42A C43A C44A C45A 0.0 . .
C43A C44A C45A N41A 0.0 . .
N42A N41A C45A C44A 0.0 . .
C46A N41A C45A C44A -171.7(6) . .
N42A N41A C46A C54A -80.7(6) . .
C45A N41A C46A C54A 90.1(6) . .
N21A C26A C51A C52A -0.4(9) . .
N21A C26A C51A O55A 175.1(4) . .
O55A C51A C52A C53A 0.0 . .
C26A C51A C52A C53A 175.7(7) . .
C51A C52A C53A C54A 0.0 . .
C52A C53A C54A O55A 0.0 . .
C52A C53A C54A C46A 179.7(7) . .
N41A C46A C54A O55A 138.4(5) . .
N41A C46A C54A C53A -41.3(8) . .
C53A C54A O55A C51A 0.0 . .
C46A C54A O55A C51A -179.8(5) . .
C52A C51A O55A C54A 0.0 . .
C26A C51A O55A C54A -176.7(5) . .
N11A Cu1 N11B C12B -166.2(19) . .
N22A Cu1 N11B C12B -85.6(3) . .
N11C Cu1 N11B C12B 87.0(3) . .
N22B Cu1 N11B C12B -177.4(6) 2_665 .
N22C Cu1 N11B C12B 11.7(3) . .
N11A Cu1 N11B C16B 15(2) . .
N22A Cu1 N11B C16B 95.3(3) . .
N11C Cu1 N11B C16B -92.1(3) . .
N22B Cu1 N11B C16B 3.5(6) 2_665 .
N22C Cu1 N11B C16B -167.4(3) . .
C16B N11B C12B C13B 0.0 . .
Cu1 N11B C12B C13B -179.1(3) . .
N11B C12B C13B C14B 0.0 . .
C12B C13B C14B C15B 0.0 . .
C13B C14B C15B C16B 0.0 . .
C14B C15B C16B C23B 179.3(12) . 2_665
C14B C15B C16B N11B 0.0 . .
C12B N11B C16B C23B -179.3(12) . 2_665
Cu1 N11B C16B C23B -0.2(12) . 2_665
C12B N11B C16B C15B 0.0 . .
Cu1 N11B C16B C15B 179.1(3) . .
C26B N21B N22B C23B 172.5(6) . .
C25B N21B N22B C23B 0.0 . .
C26B N21B N22B Cu1 -16.1(8) . 2_665
C25B N21B N22B Cu1 171.4(6) . 2_665
N21B N22B C23B C16B -177.1(16) . 2_665
Cu1 N22B C23B C16B 8.1(16) 2_665 2_665
N21B N22B C23B C24B 0.0 . .
Cu1 N22B C23B C24B -174.9(3) 2_665 .
C16B C23B C24B C25B 176.6(19) 2_665 .
N22B C23B C24B C25B 0.0 . .
C23B C24B C25B N21B 0.0 . .
C26B N21B C25B C24B -171.2(7) . .
N22B N21B C25B C24B 0.0 . .
N22B N21B C26B C51B -86.0(7) . .
C25B N21B C26B C51B 84.4(8) . .
N31A Cu2 N31B C32B -53(5) . .
N42B Cu2 N31B C32B -177.5(3) . .
N11D Cu2 N31B C32B 9.9(3) . .
N42A Cu2 N31B C32B -84.6(3) . .
N22D Cu2 N31B C32B 85.2(3) . .
N31A Cu2 N31B C36B 128(4) . .
N42B Cu2 N31B C36B 3.6(2) . .
N11D Cu2 N31B C36B -168.9(2) . .
N42A Cu2 N31B C36B 96.6(2) . .
N22D Cu2 N31B C36B -93.7(2) . .
C36B N31B C32B C33B 0.0 . .
Cu2 N31B C32B C33B -178.8(3) . .
N31B C32B C33B C34B 0.0 . .
C32B C33B C34B C35B 0.0 . .
C33B C34B C35B C36B 0.0 . .
C34B C35B C36B C43B 179.6(5) . .
C34B C35B C36B N31B 0.0 . .
C32B N31B C36B C43B -179.6(4) . .
Cu2 N31B C36B C43B -0.7(4) . .
C32B N31B C36B C35B 0.0 . .
Cu2 N31B C36B C35B 178.9(3) . .
C46B N41B N42B C43B 172.3(6) . .
C45B N41B N42B C43B 0.0 . .
C46B N41B N42B Cu2 -15.7(7) . .
C45B N41B N42B Cu2 172.0(4) . .
N31B Cu2 N42B C43B -5.6(2) . .
N31A Cu2 N42B C43B 176.2(2) . .
N11D Cu2 N42B C43B 46.3(12) . .
N42A Cu2 N42B C43B -106.0(2) . .
N22D Cu2 N42B C43B 80.7(2) . .
N31B Cu2 N42B N41B -177.4(4) . .
N31A Cu2 N42B N41B 4.4(4) . .
N11D Cu2 N42B N41B -125.5(10) . .
N42A Cu2 N42B N41B 82.2(4) . .
N22D Cu2 N42B N41B -91.1(4) . .
C35B C36B C43B C44B -1.7(7) . .
N31B C36B C43B C44B 177.9(3) . .
C35B C36B C43B N42B 175.9(3) . .
N31B C36B C43B N42B -4.5(5) . .
N41B N42B C43B C36B -178.1(5) . .
Cu2 N42B C43B C36B 7.3(4) . .
N41B N42B C43B C44B 0.0 . .
Cu2 N42B C43B C44B -174.6(3) . .
C36B C43B C44B C45B 177.7(6) . .
N42B C43B C44B C45B 0.0 . .
C43B C44B C45B N41B 0.0 . .
C46B N41B C45B C44B -171.8(6) . .
N42B N41B C45B C44B 0.0 . .
N42B N41B C46B C54B -80.1(7) . .
C45B N41B C46B C54B 90.6(7) . .
N21B C26B C51B C52B -29.6(10) . .
N21B C26B C51B O55B 149.8(5) . .
O55B C51B C52B C53B 0.0 . .
C26B C51B C52B C53B 179.4(7) . .
C51B C52B C53B C54B 0.0 . .
N41B C46B C54B O55B 140.2(5) . .
N41B C46B C54B C53B -39.8(9) . .
C52B C53B C54B C46B -180.0(6) . .
C52B C53B C54B O55B 0.0 . .
C46B C54B O55B C51B 180.0(5) . .
C53B C54B O55B C51B 0.0 . .
C52B C51B O55B C54B 0.0 . .
C26B C51B O55B C54B -179.6(5) . .
N11B Cu1 N11C C12C 81.9(3) . .
N11A Cu1 N11C C12C -93.2(3) . .
N22A Cu1 N11C C12C -142.8(10) . .
N22B Cu1 N11C C12C 4.9(8) 2_665 .
N22C Cu1 N11C C12C 179.1(3) . .
N11B Cu1 N11C C16C -93.2(3) . .
N11A Cu1 N11C C16C 91.6(3) . .
N22A Cu1 N11C C16C 42.1(11) . .
N22B Cu1 N11C C16C -170.2(8) 2_665 .
N22C Cu1 N11C C16C 4.0(3) . .
C16C N11C C12C C13C 0.0 . .
Cu1 N11C C12C C13C -175.1(3) . .
N11C C12C C13C C14C 0.0 . .
C12C C13C C14C C15C 0.0 . .
C13C C14C C15C C16C 0.0 . .
C14C C15C C16C C23C -178.5(6) . .
C14C C15C C16C N11C 0.0 . .
C12C N11C C16C C23C 178.6(6) . .
Cu1 N11C C16C C23C -6.2(5) . .
C12C N11C C16C C15C 0.0 . .
Cu1 N11C C16C C15C 175.2(3) . .
C26C N21C N22C C23C 174.2(7) . .
C25C N21C N22C C23C 0.0 . .
C26C N21C N22C Cu1 -5.8(9) . .
C25C N21C N22C Cu1 -180.0(7) . .
N11B Cu1 N22C C23C 85.2(3) . .
N11A Cu1 N22C C23C -95.0(3) . .
N22A Cu1 N22C C23C -175.0(3) . .
N11C Cu1 N22C C23C -1.5(3) . .
N22B Cu1 N22C C23C 30(4) 2_665 .
N11B Cu1 N22C N21C -94.8(6) . .
N11A Cu1 N22C N21C 85.0(6) . .
N22A Cu1 N22C N21C 4.9(6) . .
N11C Cu1 N22C N21C 178.5(6) . .
N22B Cu1 N22C N21C -150(4) 2_665 .
C15C C16C C23C N22C -176.7(4) . .
N11C C16C C23C N22C 4.7(7) . .
C15C C16C C23C C24C 1.7(8) . .
N11C C16C C23C C24C -176.9(4) . .
N21C N22C C23C C16C 178.7(7) . .
Cu1 N22C C23C C16C -1.3(6) . .
N21C N22C C23C C24C 0.0 . .
Cu1 N22C C23C C24C 180.0(4) . .
C16C C23C C24C C25C -178.6(7) . .
N22C C23C C24C C25C 0.0 . .
C26C N21C C25C C24C -173.7(8) . .
N22C N21C C25C C24C 0.0 . .
C23C C24C C25C N21C 0.0 . .
N22C N21C C26C C51C -106.8(7) . .
C25C N21C C26C C51C 66.0(9) . .
C36C N31C C32C C33C 0.0 . .
Cu4 N31C C32C C33C -166.2(4) 2_665 .
N31C C32C C33C C34C 0.0 . .
C32C C33C C34C C35C 0.0 . .
C33C C34C C35C C36C 0.0 . .
C34C C35C C36C C43C -176.1(7) . .
C34C C35C C36C N31C 0.0 . .
C32C N31C C36C C43C 176.2(6) . .
Cu4 N31C C36C C43C -16.8(6) 2_665 .
C32C N31C C36C C35C 0.0 . .
Cu4 N31C C36C C35C 167.0(4) 2_665 .
C46C N41C N42C C43C 166.9(7) . .
C45C N41C N42C C43C 0.0 . .
C46C N41C N42C Cu4 -26.6(10) . 2_665
C45C N41C N42C Cu4 166.4(7) . 2_665
C35C C36C C43C C44C 0.3(9) . .
N31C C36C C43C C44C -175.8(5) . .
C35C C36C C43C N42C -179.3(4) . .
N31C C36C C43C N42C 4.5(8) . .
N41C N42C C43C C36C 179.7(7) . .
Cu4 N42C C43C C36C 8.2(6) 2_665 .
N41C N42C C43C C44C 0.0 . .
Cu4 N42C C43C C44C -171.6(4) 2_665 .
C36C C43C C44C C45C -179.7(8) . .
N42C C43C C44C C45C 0.0 . .
C43C C44C C45C N41C 0.0 . .
C46C N41C C45C C44C -166.3(7) . .
N42C N41C C45C C44C 0.0 . .
N42C N41C C46C C54C -74.9(9) . .
C45C N41C C46C C54C 89.5(8) . .
N21C C26C C51C C52C -79.0(8) . .
N21C C26C C51C O55C 101.1(7) . .
O55C C51C C52C C53C 0.0 . .
C26C C51C C52C C53C -179.9(7) . .
C51C C52C C53C C54C 0.0 . .
N41C C46C C54C O55C -175.1(5) . .
N41C C46C C54C C53C 2.4(11) . .
C52C C53C C54C C46C -177.7(9) . .
C52C C53C C54C O55C 0.0 . .
C46C C54C O55C C51C 178.3(7) . .
C53C C54C O55C C51C 0.0 . .
C52C C51C O55C C54C 0.0 . .
C26C C51C O55C C54C 179.9(6) . .
N31B Cu2 N11D C12D -89.8(3) . .
N31A Cu2 N11D C12D 88.2(3) . .
N42B Cu2 N11D C12D -140.8(10) . .
N42A Cu2 N11D C12D 11.5(3) . .
N22D Cu2 N11D C12D -176.2(3) . .
N31B Cu2 N11D C16D 94.5(3) . .
N31A Cu2 N11D C16D -87.5(3) . .
N42B Cu2 N11D C16D 43.4(12) . .
N42A Cu2 N11D C16D -164.3(3) . .
N22D Cu2 N11D C16D 8.0(3) . .
C16D N11D C12D C13D 0.0 . .
Cu2 N11D C12D C13D -175.7(4) . .
N11D C12D C13D C14D 0.0 . .
C12D C13D C14D C15D 0.0 . .
C13D C14D C15D C16D 0.0 . .
C14D C15D C16D C23D -179.4(6) . .
C14D C15D C16D N11D 0.0 . .
C12D N11D C16D C23D 179.4(6) . .
Cu2 N11D C16D C23D -4.7(6) . .
C12D N11D C16D C15D 0.0 . .
Cu2 N11D C16D C15D 175.8(4) . .
C26D N21D N22D C23D 172.0(6) . .
C25D N21D N22D C23D 0.0 . .
C26D N21D N22D Cu2 -22.0(8) . .
C25D N21D N22D Cu2 166.0(6) . .
N31B Cu2 N22D N21D 89.7(5) . .
N31A Cu2 N22D N21D -91.8(5) . .
N42B Cu2 N22D N21D 9.8(5) . .
N11D Cu2 N22D N21D -175.7(6) . .
N42A Cu2 N22D N21D -139.9(7) . .
N31B Cu2 N22D C23D -104.3(3) . .
N31A Cu2 N22D C23D 74.3(3) . .
N42B Cu2 N22D C23D 175.9(3) . .
N11D Cu2 N22D C23D -9.7(3) . .
N42A Cu2 N22D C23D 26.2(8) . .
C15D C16D C23D C24D -2.7(8) . .
N11D C16D C23D C24D 177.9(4) . .
C15D C16D C23D N22D 173.9(4) . .
N11D C16D C23D N22D -5.5(8) . .
N21D N22D C23D C16D -177.3(7) . .
Cu2 N22D C23D C16D 11.2(6) . .
N21D N22D C23D C24D 0.0 . .
Cu2 N22D C23D C24D -171.4(4) . .
C16D C23D C24D C25D 177.0(8) . .
N22D C23D C24D C25D 0.0 . .
C23D C24D C25D N21D 0.0 . .
C26D N21D C25D C24D -171.0(7) . .
N22D N21D C25D C24D 0.0 . .
N22D N21D C26D C51D -81.0(7) . .
C25D N21D C26D C51D 89.0(7) . .
N11F Cu3 N31D C32D 90.0(4) . .
N22E Cu3 N31D C32D -139.8(10) . .
N11E Cu3 N31D C32D -86.5(4) . .
N22F Cu3 N31D C32D 12.2(4) . .
N42D Cu3 N31D C32D -174.9(4) . .
N11F Cu3 N31D C36D -84.3(3) . .
N22E Cu3 N31D C36D 45.9(12) . .
N11E Cu3 N31D C36D 99.2(3) . .
N22F Cu3 N31D C36D -162.1(3) . .
N42D Cu3 N31D C36D 10.8(3) . .
C36D N31D C32D C33D 0.0 . .
Cu3 N31D C32D C33D -174.2(4) . .
N31D C32D C33D C34D 0.0 . .
C32D C33D C34D C35D 0.0 . .
C33D C34D C35D C36D 0.0 . .
C34D C35D C36D C43D -178.9(7) . .
C34D C35D C36D N31D 0.0 . .
C32D N31D C36D C43D 178.9(7) . .
Cu3 N31D C36D C43D -6.6(6) . .
C32D N31D C36D C35D 0.0 . .
Cu3 N31D C36D C35D 174.5(4) . .
C45D N41D N42D C43D 0.0 . .
C46D N41D N42D C43D 175.1(6) . .
C45D N41D N42D Cu3 148.0(5) . .
C46D N41D N42D Cu3 -37.0(8) . .
N11F Cu3 N42D N41D -74.8(5) . .
N22E Cu3 N42D N41D 25.0(5) . .
N11E Cu3 N42D N41D 105.5(5) . .
N31D Cu3 N42D N41D -161.4(5) . .
N22F Cu3 N42D N41D -125.2(8) . .
N11F Cu3 N42D C43D 73.6(3) . .
N22E Cu3 N42D C43D 173.4(3) . .
N11E Cu3 N42D C43D -106.1(3) . .
N31D Cu3 N42D C43D -12.9(3) . .
N22F Cu3 N42D C43D 23.2(9) . .
C35D C36D C43D C44D -15.6(8) . .
N31D C36D C43D C44D 165.5(5) . .
C35D C36D C43D N42D 171.8(4) . .
N31D C36D C43D N42D -7.0(8) . .
N41D N42D C43D C36D 174.2(7) . .
Cu3 N42D C43D C36D 14.5(6) . .
N41D N42D C43D C44D 0.0 . .
Cu3 N42D C43D C44D -159.7(4) . .
C36D C43D C44D C45D -173.2(8) . .
N42D C43D C44D C45D 0.0 . .
C43D C44D C45D N41D 0.0 . .
N42D N41D C45D C44D 0.0 . .
C46D N41D C45D C44D -174.6(7) . .
C45D N41D C46D C54D 82.0(7) . .
N42D N41D C46D C54D -91.9(7) . .
N21D C26D C51D C52D 8.1(9) . .
N21D C26D C51D O55D -175.7(4) . .
O55D C51D C52D C53D 0.0 . .
C26D C51D C52D C53D 176.4(7) . .
C51D C52D C53D C54D 0.0 . .
C52D C53D C54D O55D 0.0 . .
C52D C53D C54D C46D -179.0(7) . .
N41D C46D C54D O55D 100.8(6) . .
N41D C46D C54D C53D -80.3(7) . .
C53D C54D O55D C51D 0.0 . .
C46D C54D O55D C51D 179.2(6) . .
C52D C51D O55D C54D 0.0 . .
C26D C51D O55D C54D -177.2(6) . .
N11F Cu3 N11E C12E -96(3) . .
N22E Cu3 N11E C12E 174.8(3) . .
N31D Cu3 N11E C12E 3.8(3) . .
N22F Cu3 N11E C12E -90.5(3) . .
N42D Cu3 N11E C12E 80.1(3) . .
N11F Cu3 N11E C16E 92(3) . .
N22E Cu3 N11E C16E 2.2(2) . .
N31D Cu3 N11E C16E -168.8(3) . .
N22F Cu3 N11E C16E 97.0(3) . .
N42D Cu3 N11E C16E -92.5(2) . .
C16E N11E C12E C13E 0.0 . .
Cu3 N11E C12E C13E -172.2(3) . .
N11E C12E C13E C14E 0.0 . .
C12E C13E C14E C15E 0.0 . .
C13E C14E C15E C16E 0.0 . .
C14E C15E C16E C23E 177.3(5) . .
C14E C15E C16E N11E 0.0 . .
C12E N11E C16E C23E -177.6(4) . .
Cu3 N11E C16E C23E -4.7(4) . .
C12E N11E C16E C15E 0.0 . .
Cu3 N11E C16E C15E 173.0(3) . .
C25E N21E N22E C23E 0.0 . .
C26E N21E N22E C23E -176.5(6) . .
C25E N21E N22E Cu3 -177.8(4) . .
C26E N21E N22E Cu3 5.7(7) . .
N11F Cu3 N22E C23E -176.0(2) . .
N11E Cu3 N22E C23E 0.5(2) . .
N31D Cu3 N22E C23E 54.7(11) . .
N22F Cu3 N22E C23E -97.2(2) . .
N42D Cu3 N22E C23E 88.8(3) . .
N11F Cu3 N22E N21E 1.8(4) . .
N11E Cu3 N22E N21E 178.2(4) . .
N31D Cu3 N22E N21E -127.5(11) . .
N22F Cu3 N22E N21E 80.5(4) . .
N42D Cu3 N22E N21E -93.4(4) . .
C15E C16E C23E N22E -172.1(3) . .
N11E C16E C23E N22E 5.3(5) . .
C15E C16E C23E C24E 5.4(7) . .
N11E C16E C23E C24E -177.1(3) . .
N21E N22E C23E C16E 178.1(5) . .
Cu3 N22E C23E C16E -3.4(4) . .
N21E N22E C23E C24E 0.0 . .
Cu3 N22E C23E C24E 178.5(3) . .
C16E C23E C24E C25E -177.8(6) . .
N22E C23E C24E C25E 0.0 . .
C23E C24E C25E N21E 0.0 . .
N22E N21E C25E C24E 0.0 . .
C26E N21E C25E C24E 176.1(7) . .
N22E N21E C26E C51E -80.2(7) . .
C25E N21E C26E C51E 104.2(6) . .
N31F Cu4 N31E C32E 152(3) . .
N42F Cu4 N31E C32E -83.9(3) . .
N31C Cu4 N31E C32E 87.3(3) 2_665 .
N42E Cu4 N31E C32E -177.8(6) 2_665 .
N42C Cu4 N31E C32E 12.3(13) 2_665 .
N31F Cu4 N31E C36E -14(3) . .
N42F Cu4 N31E C36E 110.0(2) . .
N31C Cu4 N31E C36E -78.8(3) 2_665 .
N42E Cu4 N31E C36E 16.2(5) 2_665 .
N42C Cu4 N31E C36E -153.7(13) 2_665 .
C36E N31E C32E C33E 0.0 . .
Cu4 N31E C32E C33E -165.6(3) . .
N31E C32E C33E C34E 0.0 . .
C32E C33E C34E C35E 0.0 . .
C33E C34E C35E C36E 0.0 . .
C34E C35E C36E C43E -178.1(9) . 2_665
C34E C35E C36E N31E 0.0 . .
C32E N31E C36E C43E 178.2(9) . 2_665
Cu4 N31E C36E C43E -15.5(8) . 2_665
C32E N31E C36E C35E 0.0 . .
Cu4 N31E C36E C35E 166.3(3) . .
C46E N41E N42E C43E 169.1(6) . .
C45E N41E N42E C43E 0.0 . .
C46E N41E N42E Cu4 -37.6(7) . 2_665
C45E N41E N42E Cu4 153.3(5) . 2_665
N41E N42E C43E C36E 173.7(13) . 2_665
Cu4 N42E C43E C36E 11.6(12) 2_665 2_665
N41E N42E C43E C44E 0.0 . .
Cu4 N42E C43E C44E -162.1(3) 2_665 .
C36E C43E C44E C45E -172.2(16) 2_665 .
N42E C43E C44E C45E 0.0 . .
C46E N41E C45E C44E -167.6(7) . .
N42E N41E C45E C44E 0.0 . .
C43E C44E C45E N41E 0.0 . .
N42E N41E C46E C54E -71.6(8) . .
C45E N41E C46E C54E 94.7(7) . .
N21E C26E C51E O55E 176.8(5) . .
N21E C26E C51E C52E -5.5(10) . .
O55E C51E C52E C53E 0.0 . .
C26E C51E C52E C53E -177.8(8) . .
C51E C52E C53E C54E 0.0 . .
C52E C53E C54E O55E 0.0 . .
C52E C53E C54E C46E -177.4(8) . .
N41E C46E C54E O55E 141.9(6) . .
N41E C46E C54E C53E -40.9(10) . .
C52E C51E O55E C54E 0.0 . .
C26E C51E O55E C54E 178.4(6) . .
C53E C54E O55E C51E 0.0 . .
C46E C54E O55E C51E 178.0(6) . .
N22E Cu3 N11F C12F -82.0(3) . .
N11E Cu3 N11F C12F -171(3) . .
N31D Cu3 N11F C12F 89.5(3) . .
N22F Cu3 N11F C12F -176.2(3) . .
N42D Cu3 N11F C12F 13.4(3) . .
N22E Cu3 N11F C16F 103.8(3) . .
N11E Cu3 N11F C16F 15(4) . .
N31D Cu3 N11F C16F -84.7(3) . .
N22F Cu3 N11F C16F 9.6(3) . .
N42D Cu3 N11F C16F -160.8(3) . .
C16F N11F C12F C13F 0.0 . .
Cu3 N11F C12F C13F -174.0(4) . .
N11F C12F C13F C14F 0.0 . .
C12F C13F C14F C15F 0.0 . .
C13F C14F C15F C16F 0.0 . .
C14F C15F C16F C23F -177.3(5) . .
C14F C15F C16F N11F 0.0 . .
C12F N11F C16F C23F 177.4(5) . .
Cu3 N11F C16F C23F -8.2(5) . .
C12F N11F C16F C15F 0.0 . .
Cu3 N11F C16F C15F 174.4(3) . .
C26F N21F N22F C23F 174.1(7) . .
C25F N21F N22F C23F 0.0 . .
C26F N21F N22F Cu3 -15.5(8) . .
C25F N21F N22F Cu3 170.4(6) . .
N11F Cu3 N22F C23F -9.5(3) . .
N22E Cu3 N22F C23F -107.8(3) . .
N11E Cu3 N22F C23F 170.9(3) . .
N31D Cu3 N22F C23F 77.4(3) . .
N42D Cu3 N22F C23F 42.3(9) . .
N11F Cu3 N22F N21F -179.9(5) . .
N22E Cu3 N22F N21F 81.8(5) . .
N11E Cu3 N22F N21F 0.4(5) . .
N31D Cu3 N22F N21F -93.0(5) . .
N42D Cu3 N22F N21F -128.1(8) . .
C15F C16F C23F N22F 176.0(3) . .
N11F C16F C23F N22F -1.4(6) . .
C15F C16F C23F C24F -0.3(7) . .
N11F C16F C23F C24F -177.7(4) . .
N21F N22F C23F C16F -177.2(6) . .
Cu3 N22F C23F C16F 8.7(5) . .
N21F N22F C23F C24F 0.0 . .
Cu3 N22F C23F C24F -174.2(3) . .
C16F C23F C24F C25F 176.6(7) . .
N22F C23F C24F C25F 0.0 . .
C26F N21F C25F C24F -173.3(7) . .
N22F N21F C25F C24F 0.0 . .
C23F C24F C25F N21F 0.0 . .
C25F N21F C26F C51F 89.0(7) . .
N22F N21F C26F C51F -83.5(7) . .
N31E Cu4 N31F C32F -56(3) . .
N42F Cu4 N31F C32F -180.0(3) . .
N31C Cu4 N31F C32F 9.1(3) 2_665 .
N42E Cu4 N31F C32F -85.2(6) 2_665 .
N42C Cu4 N31F C32F 84.5(13) 2_665 .
N31E Cu4 N31F C36F 127(3) . .
N42F Cu4 N31F C36F 2.6(3) . .
N31C Cu4 N31F C36F -168.3(3) 2_665 .
N42E Cu4 N31F C36F 97.4(5) 2_665 .
N42C Cu4 N31F C36F -92.9(13) 2_665 .
C36F N31F C32F C33F 0.0 . .
Cu4 N31F C32F C33F -177.3(4) . .
N31F C32F C33F C34F 0.0 . .
C32F C33F C34F C35F 0.0 . .
C33F C34F C35F C36F 0.0 . .
C34F C35F C36F C43F 178.1(5) . .
C34F C35F C36F N31F 0.0 . .
C32F N31F C36F C43F -178.2(5) . .
Cu4 N31F C36F C43F -0.6(4) . .
C32F N31F C36F C35F 0.0 . .
Cu4 N31F C36F C35F 177.6(3) . .
C46F N41F N42F C43F 174.4(6) . .
C45F N41F N42F C43F 0.0 . .
C46F N41F N42F Cu4 -18.6(7) . .
C45F N41F N42F Cu4 167.0(5) . .
N31F Cu4 N42F C43F -4.0(3) . .
N31E Cu4 N42F C43F 179.1(2) . .
N31C Cu4 N42F C43F 53.8(10) 2_665 .
N42E Cu4 N42F C43F -103.4(11) 2_665 .
N42C Cu4 N42F C43F 83(2) 2_665 .
N31F Cu4 N42F N41F -170.8(4) . .
N31E Cu4 N42F N41F 12.3(4) . .
N31C Cu4 N42F N41F -113.1(10) 2_665 .
N42E Cu4 N42F N41F 89.7(11) 2_665 .
N42C Cu4 N42F N41F -84(2) 2_665 .
C35F C36F C43F N42F 178.8(3) . .
N31F C36F C43F N42F -3.1(5) . .
C35F C36F C43F C44F -6.1(7) . .
N31F C36F C43F C44F 172.1(4) . .
N41F N42F C43F C36F 176.3(5) . .
Cu4 N42F C43F C36F 5.0(4) . .
N41F N42F C43F C44F 0.0 . .
Cu4 N42F C43F C44F -171.3(3) . .
C36F C43F C44F C45F -175.5(6) . .
N42F C43F C44F C45F 0.0 . .
C46F N41F C45F C44F -174.0(6) . .
N42F N41F C45F C44F 0.0 . .
C43F C44F C45F N41F 0.0 . .
C45F N41F C46F C54F 98.8(6) . .
N42F N41F C46F C54F -74.4(7) . .
N21F C26F C51F C52F -34.5(10) . .
N21F C26F C51F O55F 144.6(5) . .
C26F C51F C52F C53F 179.2(7) . .
O55F C51F C52F C53F 0.0 . .
C51F C52F C53F C54F 0.0 . .
C52F C53F C54F O55F 0.0 . .
C52F C53F C54F C46F -178.7(7) . .
N41F C46F C54F O55F 137.8(5) . .
N41F C46F C54F C53F -43.5(8) . .
C53F C54F O55F C51F 0.0 . .
C46F C54F O55F C51F 179.0(6) . .
C26F C51F O55F C54F -179.3(6) . .
C52F C51F O55F C54F 0.0 . .
F13X B11X F13X F14X 78.7(3) 2_665 .
F15X B11X F13X F14X 157.0(4) 2_665 .
F15X B11X F13X F14X 20.0(4) . .
F12X B11X F13X F14X -101.3(3) . .
F14X B11X F13X F14X 137.0(4) 2_665 .
F13X B11X F13X F15X -78.3(3) 2_665 2_665
F15X B11X F13X F15X -137.0(5) . 2_665
F12X B11X F13X F15X 101.7(3) . 2_665
F14X B11X F13X F15X -157.0(4) . 2_665
F14X B11X F13X F15X -20.0(3) 2_665 2_665
F15X F13X F14X F15X -0.5(6) 2_665 .
B11X F13X F14X F15X -23.9(4) . .
F15X F13X F14X B11X 23.4(4) 2_665 .
F13X B11X F14X F13X -136.4(4) 2_665 .
F15X B11X F14X F13X -20.1(3) 2_665 .
F15X B11X F14X F13X -156.7(5) . .
F12X B11X F14X F13X 101.7(3) . .
F14X B11X F14X F13X -78.3(3) 2_665 .
F13X B11X F14X F15X 156.7(5) . .
F13X B11X F14X F15X 20.3(3) 2_665 .
F15X B11X F14X F15X 136.6(4) 2_665 .
F12X B11X F14X F15X -101.6(3) . .
F14X B11X F14X F15X 78.4(3) 2_665 .
F13X F14X F15X F13X 0.3(6) . 2_665
B11X F14X F15X F13X -23.7(4) . 2_665
F13X F14X F15X B11X 23.9(4) . .
F13X B11X F15X F14X -20.0(4) . .
F13X B11X F15X F14X -156.7(4) 2_665 .
F15X B11X F15X F14X -78.6(3) 2_665 .
F12X B11X F15X F14X 101.4(3) . .
F14X B11X F15X F14X -136.9(4) 2_665 .
F13X B11X F15X F13X 136.8(5) . 2_665
F15X B11X F15X F13X 78.1(3) 2_665 2_665
F12X B11X F15X F13X -101.9(3) . 2_665
F14X B11X F15X F13X 156.7(4) . 2_665
F14X B11X F15X F13X 19.8(3) 2_665 2_665
F15Y B11Y F13Y F14Y -156.9(4) 2_665 .
F15Y B11Y F13Y F14Y -18.5(4) . .
F14Y B11Y F13Y F14Y -137.1(4) 2_665 .
F12Y B11Y F13Y F14Y 101.3(3) . .
F13Y B11Y F13Y F14Y -78.7(3) 2_665 .
F15Y B11Y F13Y F15Y 138.4(5) . 2_665
F14Y B11Y F13Y F15Y 156.9(4) . 2_665
F14Y B11Y F13Y F15Y 19.8(3) 2_665 2_665
F12Y B11Y F13Y F15Y -101.8(3) . 2_665
F13Y B11Y F13Y F15Y 78.2(3) 2_665 2_665
F15Y F13Y F14Y F15Y -0.6(6) 2_665 .
B11Y F13Y F14Y F15Y 22.6(4) . .
F15Y F13Y F14Y B11Y -23.1(4) 2_665 .
F15Y B11Y F14Y F13Y 20.6(3) 2_665 .
F15Y B11Y F14Y F13Y 158.3(4) . .
F14Y B11Y F14Y F13Y 79.2(3) 2_665 .
F12Y B11Y F14Y F13Y -100.8(3) . .
F13Y B11Y F14Y F13Y 137.8(4) 2_665 .
F15Y B11Y F14Y F15Y -137.7(4) 2_665 .
F14Y B11Y F14Y F15Y -79.1(3) 2_665 .
F12Y B11Y F14Y F15Y 100.9(3) . .
F13Y B11Y F14Y F15Y -158.3(4) . .
F13Y B11Y F14Y F15Y -20.5(3) 2_665 .
F13Y F14Y F15Y F13Y 0.5(6) . 2_665
B11Y F14Y F15Y F13Y 23.0(4) . 2_665
F13Y F14Y F15Y B11Y -22.6(4) . .
F15Y B11Y F15Y F14Y 78.7(3) 2_665 .
F14Y B11Y F15Y F14Y 137.2(4) 2_665 .
F12Y B11Y F15Y F14Y -101.3(3) . .
F13Y B11Y F15Y F14Y 18.5(4) . .
F13Y B11Y F15Y F14Y 157.1(4) 2_665 .
F15Y B11Y F15Y F13Y -78.4(3) 2_665 2_665
F14Y B11Y F15Y F13Y -157.1(4) . 2_665
F14Y B11Y F15Y F13Y -19.9(3) 2_665 2_665
F12Y B11Y F15Y F13Y 101.6(3) . 2_665
F13Y B11Y F15Y F13Y -138.6(5) . 2_665
